data_7125607
loop_
_publ_author_name
'Zhu, Mei'
'Mei, Xuelan'
'Ma, Yue'
'Li, Licun'
'Liao, Daizheng'
'Sutter, Jean-Pascal'

_publ_section_title
;
 Nitronyl nitroxide-metal complexes as metallo-ligands for the
 construction of hetero-tri-spin (2p-3d-4f) chains.
;
_journal_issue 15
_journal_name_full 'Chemical communications (Cambridge, England)'
_journal_page_first 1906
_journal_page_last 1908
_journal_paper_doi 10.1039/c3cc48110g
_journal_volume 50
_journal_year 2014
_chemical_formula_sum 'C117 H110 Cu2 F60 N8 O32 Tb2'
_chemical_formula_weight 3725.05
_space_group_IT_number 14
_space_group_name_Hall '-P 2ybc'
_space_group_name_H-M_alt 'P 1 21/c 1'
_symmetry_cell_setting monoclinic
_symmetry_space_group_name_H-M 'P 1 21/c 1'
_atom_sites_solution_hydrogens geom
_atom_sites_solution_primary direct
_atom_sites_solution_secondary difmap
_audit_creation_method SHELXL-97
_cell_angle_alpha 90.00
_cell_angle_beta 100.782(2)
_cell_angle_gamma 90.00
_cell_formula_units_Z 4
_cell_length_a 21.853(2)
_cell_length_b 23.682(2)
_cell_length_c 28.760(3)
_cell_measurement_reflns_used 49357
_cell_measurement_temperature 113(2)
_cell_measurement_theta_max 27.9
_cell_measurement_theta_min 1.3
_cell_volume 14621(2)
_computing_cell_refinement 'CrystalClear-SM Expert 2.0 r2 (Rigaku, 2009)'
_computing_data_collection 'CrystalClear-SM Expert 2.0 r2 (Rigaku, 2009)'
_computing_data_reduction 'CrystalClear-SM Expert 2.0 r2 (Rigaku, 2009)'
_computing_molecular_graphics 'Bruker SHELXTL'
_computing_publication_material 'Bruker SHELXTL'
_computing_structure_refinement 'SHELXL-97 (Sheldrick, 1997)'
_computing_structure_solution 'SHELXS-97 (Sheldrick, 1990)'
_diffrn_ambient_temperature 113(2)
_diffrn_detector_area_resol_mean 28.5714
_diffrn_measured_fraction_theta_full 1.000
_diffrn_measured_fraction_theta_max 1.000
_diffrn_measurement_device_type 'Bruker P4'
_diffrn_measurement_method 'profile data from \w-scans'
_diffrn_radiation_monochromator graphite
_diffrn_radiation_source 'fine-focus sealed tube'
_diffrn_radiation_type MoK\a
_diffrn_radiation_wavelength 0.71073
_diffrn_reflns_av_R_equivalents 0.0487
_diffrn_reflns_av_sigmaI/netI 0.0383
_diffrn_reflns_limit_h_max 25
_diffrn_reflns_limit_h_min -25
_diffrn_reflns_limit_k_max 28
_diffrn_reflns_limit_k_min -28
_diffrn_reflns_limit_l_max 34
_diffrn_reflns_limit_l_min -34
_diffrn_reflns_number 120719
_diffrn_reflns_theta_full 25.01
_diffrn_reflns_theta_max 25.01
_diffrn_reflns_theta_min 1.12
_diffrn_standards_decay_% 0
_diffrn_standards_interval_count 0
_diffrn_standards_interval_time 0
_diffrn_standards_number 0
_exptl_absorpt_coefficient_mu 1.391
_exptl_absorpt_correction_T_max 1.000
_exptl_absorpt_correction_T_min 0.829
_exptl_absorpt_correction_type multi-scan
_exptl_crystal_colour green
_exptl_crystal_density_diffrn 1.692
_exptl_crystal_density_method 'not measured'
_exptl_crystal_description block
_exptl_crystal_F_000 7408
_exptl_crystal_size_max 0.23
_exptl_crystal_size_mid 0.20
_exptl_crystal_size_min 0.16
_platon_squeeze_details
; 
 ? 
;
_refine_diff_density_max 1.240
_refine_diff_density_min -0.927
_refine_diff_density_rms 0.086
_refine_ls_extinction_method none
_refine_ls_goodness_of_fit_ref 1.043
_refine_ls_hydrogen_treatment constr
_refine_ls_matrix_type full
_refine_ls_number_parameters 1939
_refine_ls_number_reflns 25744
_refine_ls_number_restraints 1459
_refine_ls_restrained_S_all 1.030
_refine_ls_R_factor_all 0.0391
_refine_ls_R_factor_gt 0.0343
_refine_ls_shift/su_max 0.023
_refine_ls_shift/su_mean 0.000
_refine_ls_structure_factor_coef Fsqd
_refine_ls_weighting_details 'calc w=1/[\s^2^(Fo^2^)+(0.0421P)^2^+12.8680P] where P=(Fo^2^+2Fc^2^)/3'
_refine_ls_weighting_scheme calc
_refine_ls_wR_factor_gt 0.0836
_refine_ls_wR_factor_ref 0.0864
_reflns_number_gt 23531
_reflns_number_total 25744
_reflns_threshold_expression >2sigma(I)
_cod_data_source_file c3cc48110g.txt
_cod_data_source_block 2
_cod_depositor_comments
;
The following automatic conversions were performed:

data item '_exptl_absorpt_correction_type' value 'Multi-scan' was
changed to 'multi-scan' in accordance with the
/home/saulius/struct/COD-crude-data/automatic-downloads/DataCite-retrospective/RSC/depositions/lib/dictionaries/cif_core.dic
dictionary named 'cif_core.dic' version 2.4.2 last updated on
2011-04-26.

data item '_symmetry_cell_setting' value 'Monoclinic' was changed to
'monoclinic' in accordance with the
/home/saulius/struct/COD-crude-data/automatic-downloads/DataCite-retrospective/RSC/depositions/lib/dictionaries/cif_core.dic
dictionary named 'cif_core.dic' version 2.4.2 last updated on
2011-04-26.

Automatic conversion script
Id: cif_fix_values 6909 2019-04-08 15:41:33Z antanas 
;
_cod_original_cell_volume 14621(3)
_cod_original_sg_symbol_H-M p21/c
_cod_database_code 7125607

loop_
_symmetry_equiv_pos_as_xyz
'x, y, z'
'-x, y+1/2, -z+1/2'
'-x, -y, -z'
'x, -y-1/2, z-1/2'

loop_
_atom_site_label
_atom_site_type_symbol
_atom_site_fract_x
_atom_site_fract_y
_atom_site_fract_z
_atom_site_U_iso_or_equiv
_atom_site_adp_type
_atom_site_occupancy
_atom_site_symmetry_multiplicity
_atom_site_calc_flag
_atom_site_refinement_flags
_atom_site_disorder_assembly
_atom_site_disorder_group
Tb1 Tb 0.203168(6) 0.381252(6) 0.981642(5) 0.01607(4) Uani 1 1 d . . .
Tb2 Tb -0.334474(6) 0.311581(6) 0.494595(5) 0.01604(4) Uani 1 1 d . . .
Cu1 Cu 0.465600(16) 0.385405(15) 1.214695(13) 0.01968(8) Uani 1 1 d . . .
Cu2 Cu -0.033046(16) 0.295330(15) 0.714145(12) 0.01868(8) Uani 1 1 d . . .
O1 O 0.54831(9) 0.35895(9) 1.21196(7) 0.0240(5) Uani 1 1 d U . .
O2 O 0.49473(9) 0.46281(9) 1.22936(7) 0.0244(5) Uani 1 1 d U . .
O3 O 0.44505(10) 0.30589(9) 1.21860(7) 0.0230(5) Uani 1 1 d U . .
O4 O 0.38075(9) 0.40899(9) 1.21254(7) 0.0222(5) Uani 1 1 d U . .
O5 O 0.46303(9) 0.40505(9) 1.13335(7) 0.0204(4) Uani 1 1 d U . .
O6 O 0.26216(9) 0.42429(9) 1.04907(7) 0.0213(4) Uani 1 1 d U . .
O7 O 0.30857(12) 0.17000(9) 1.12179(8) 0.0378(6) Uani 1 1 d U . .
O8 O 0.30890(10) 0.35778(9) 0.98023(7) 0.0253(5) Uani 1 1 d U . .
O9 O 0.21384(10) 0.28415(9) 0.99620(7) 0.0245(5) Uani 1 1 d U . .
O10 O 0.20104(9) 0.33709(8) 0.90712(7) 0.0201(4) Uani 1 1 d U . .
O11 O 0.23831(10) 0.44827(9) 0.93275(7) 0.0228(5) Uani 1 1 d U . .
O12 O 0.15319(9) 0.36344(9) 1.04578(7) 0.0205(4) Uani 1 1 d U . .
O13 O 0.14879(9) 0.46539(8) 0.99410(7) 0.0207(4) Uani 1 1 d U . .
O14 O 0.09694(9) 0.36808(9) 0.94977(7) 0.0219(5) Uani 1 1 d U . .
O15 O 0.00347(14) 0.31128(11) 0.79963(8) 0.0492(8) Uani 1 1 d U . .
O16 O 0.13283(11) 0.55683(10) 0.79596(8) 0.0338(5) Uani 1 1 d U . .
O17 O -0.01586(9) 0.21525(8) 0.72676(7) 0.0213(4) Uani 1 1 d U . .
O18 O 0.05070(10) 0.31002(9) 0.70397(7) 0.0233(5) Uani 1 1 d U . .
O19 O -0.04374(10) 0.37727(8) 0.71824(7) 0.0229(5) Uani 1 1 d U . .
O20 O -0.11764(9) 0.27997(8) 0.72134(7) 0.0217(4) Uani 1 1 d U . .
O21 O -0.06536(9) 0.29070(9) 0.63196(7) 0.0220(5) Uani 1 1 d U . .
O22 O -0.27351(9) 0.26976(8) 0.56304(7) 0.0191(4) Uani 1 1 d U . .
O23 O -0.22553(11) 0.52098(9) 0.64059(8) 0.0328(5) Uani 1 1 d U . .
O24 O -0.33460(10) 0.35377(9) 0.41998(7) 0.0222(5) Uani 1 1 d U . .
O25 O -0.29661(9) 0.24419(8) 0.44763(7) 0.0205(4) Uani 1 1 d U . .
O26 O -0.38681(9) 0.32898(9) 0.55810(7) 0.0211(4) Uani 1 1 d U . .
O27 O -0.38403(9) 0.22647(8) 0.50847(7) 0.0188(4) Uani 1 1 d U . .
O28 O -0.32563(11) 0.40866(9) 0.50935(7) 0.0272(5) Uani 1 1 d U . .
O29 O -0.22876(10) 0.33670(9) 0.49417(7) 0.0243(5) Uani 1 1 d U . .
O30 O -0.43998(10) 0.32176(9) 0.45882(7) 0.0229(5) Uani 1 1 d U . .
O31 O -0.53397(12) 0.36976(10) 0.30587(8) 0.0364(6) Uani 1 1 d U . .
O32 O -0.39395(10) 0.12984(9) 0.30888(7) 0.0256(5) Uani 1 1 d U . .
N1 N 0.41479(11) 0.42495(10) 1.10571(8) 0.0182(5) Uani 1 1 d U . .
N2 N 0.31975(11) 0.43447(10) 1.06815(8) 0.0190(5) Uani 1 1 d U . .
N3 N 0.06568(11) 0.33938(10) 0.91434(8) 0.0203(5) Uani 1 1 d U . .
N4 N 0.02354(13) 0.31162(11) 0.84395(9) 0.0269(6) Uani 1 1 d U . .
N5 N -0.11722(11) 0.26911(10) 0.61100(8) 0.0182(5) Uani 1 1 d U . .
N6 N -0.21491(11) 0.25927(10) 0.57928(8) 0.0175(5) Uani 1 1 d U . .
N7 N -0.47239(11) 0.34758(11) 0.42221(8) 0.0211(5) Uani 1 1 d U . .
N8 N -0.51546(12) 0.37093(11) 0.35055(9) 0.0252(6) Uani 1 1 d U . .
F1 F -0.26498(11) 0.14649(8) 0.41651(8) 0.0469(6) Uani 1 1 d U . .
F1A F 0.6659(3) 0.3170(3) 1.2407(2) 0.0369(5) Uani 0.467(6) 1 d PU A 1
F1B F 0.6601(2) 0.3102(3) 1.22476(19) 0.0369(5) Uani 0.533(6) 1 d PU A 2
F2A F 0.7034(3) 0.3831(4) 1.2056(2) 0.0369(5) Uani 0.533(6) 1 d PU A 1
F2B F 0.7035(4) 0.3926(4) 1.2143(3) 0.0369(5) Uani 0.467(6) 1 d PU A 2
F3A F 0.64058(19) 0.3262(3) 1.16328(18) 0.0369(5) Uani 0.533(6) 1 d PU A 1
F3B F 0.6430(2) 0.3525(3) 1.1552(2) 0.0369(5) Uani 0.467(6) 1 d PU A 2
F4 F 0.54492(13) 0.55310(10) 1.28400(8) 0.0619(7) Uani 1 1 d U . .
F5 F 0.61779(10) 0.55869(10) 1.24456(10) 0.0620(7) Uani 1 1 d U . .
F6 F 0.52347(11) 0.57490(9) 1.21154(8) 0.0530(6) Uani 1 1 d U . .
F7 F 0.23210(9) 0.37341(9) 1.23173(7) 0.0369(5) Uani 1 1 d U . .
F8 F 0.25610(9) 0.43127(10) 1.18069(8) 0.0482(6) Uani 1 1 d U . .
F9 F 0.28469(10) 0.44774(9) 1.25517(9) 0.0494(6) Uani 1 1 d U . .
F10 F 0.34062(9) 0.20116(8) 1.22889(7) 0.0384(5) Uani 1 1 d U . .
F11 F 0.43750(10) 0.19614(8) 1.22433(8) 0.0399(5) Uani 1 1 d U . .
F12 F 0.41080(11) 0.22023(9) 1.28986(7) 0.0435(5) Uani 1 1 d U . .
F13A F 0.4401(3) 0.3318(3) 1.0074(2) 0.0688(7) Uani 0.423(3) 1 d PU B 1
F13B F 0.4431(2) 0.2875(2) 0.98908(19) 0.0688(7) Uani 0.577(3) 1 d PU B 2
F14A F 0.4255(3) 0.2726(3) 0.9520(3) 0.0688(7) Uani 0.423(3) 1 d PU B 1
F14B F 0.3975(2) 0.2939(2) 0.91748(19) 0.0688(7) Uani 0.577(3) 1 d PU B 2
F15A F 0.4103(3) 0.3647(3) 0.9429(2) 0.0688(7) Uani 0.577(3) 1 d PU B 1
F15B F 0.4211(4) 0.3697(5) 0.9592(3) 0.0688(7) Uani 0.423(3) 1 d PU B 2
F16 F 0.28341(12) 0.15207(9) 1.00929(10) 0.0627(7) Uani 1 1 d U B .
F17 F 0.19989(12) 0.18136(9) 1.02996(8) 0.0511(6) Uani 1 1 d U B .
F18 F 0.20079(12) 0.16860(9) 0.95656(7) 0.0513(6) Uani 1 1 d U B .
F19 F 0.17261(10) 0.28741(10) 0.81627(7) 0.0432(5) Uani 1 1 d U . .
F20 F 0.26481(10) 0.30849(9) 0.80682(7) 0.0456(6) Uani 1 1 d U . .
F21 F 0.25176(12) 0.25237(9) 0.86217(8) 0.0522(6) Uani 1 1 d U . .
F22 F 0.26709(11) 0.54463(8) 0.89652(8) 0.0502(6) Uani 1 1 d U . .
F23 F 0.35067(11) 0.49814(10) 0.90165(12) 0.0743(9) Uani 1 1 d U . .
F24 F 0.28653(17) 0.50366(11) 0.83531(9) 0.0842(10) Uani 1 1 d U . .
F25 F 0.13311(12) 0.57639(9) 1.03413(10) 0.0626(7) Uani 1 1 d U . .
F26 F 0.04013(11) 0.54855(9) 1.03617(9) 0.0557(6) Uani 1 1 d U . .
F27 F 0.07185(12) 0.55236(10) 0.97056(9) 0.0590(7) Uani 1 1 d U . .
F28 F 0.06748(10) 0.31334(9) 1.09290(8) 0.0453(6) Uani 1 1 d U . .
F29 F 0.06583(11) 0.38860(9) 1.13337(7) 0.0467(6) Uani 1 1 d U . .
F30 F 0.15075(10) 0.34091(11) 1.13847(7) 0.0496(6) Uani 1 1 d U . .
F31 F 0.09404(9) 0.10672(8) 0.74684(8) 0.0416(5) Uani 1 1 d U . .
F32 F 0.02070(11) 0.12369(8) 0.78515(7) 0.0401(5) Uani 1 1 d U . .
F33 F -0.00149(9) 0.10041(8) 0.71205(6) 0.0321(4) Uani 1 1 d U . .
F34 F 0.20288(8) 0.26296(9) 0.70998(7) 0.0389(5) Uani 1 1 d U . .
F35 F 0.16857(9) 0.34713(9) 0.71671(8) 0.0408(5) Uani 1 1 d U . .
F36 F 0.14776(10) 0.30391(10) 0.64980(7) 0.0438(5) Uani 1 1 d U . .
F37 F -0.05288(10) 0.46819(9) 0.79137(7) 0.0443(5) Uani 1 1 d U . .
F38 F -0.04390(10) 0.48824(8) 0.71981(8) 0.0423(5) Uani 1 1 d U . .
F39 F -0.13426(9) 0.48983(8) 0.73966(8) 0.0401(5) Uani 1 1 d U . .
F40 F -0.20645(10) 0.25153(9) 0.77417(8) 0.0445(5) Uani 1 1 d U . .
F41 F -0.25345(9) 0.32979(9) 0.75431(8) 0.0413(5) Uani 1 1 d U . .
F42 F -0.24530(9) 0.26812(10) 0.70136(7) 0.0433(5) Uani 1 1 d U . .
F43 F -0.33870(15) 0.50903(10) 0.54741(9) 0.0698(8) Uani 1 1 d U C .
F44 F -0.25943(15) 0.54167(10) 0.52373(12) 0.0852(10) Uani 1 1 d U C .
F45 F -0.34398(14) 0.52410(10) 0.47398(9) 0.0668(8) Uani 1 1 d U C .
F46A F -0.1404(3) 0.3647(3) 0.4369(2) 0.0600(6) Uani 0.468(4) 1 d PU C 1
F47A F -0.1070(3) 0.4304(3) 0.4884(3) 0.0600(6) Uani 0.468(4) 1 d PU C 1
F47B F -0.1136(2) 0.4219(2) 0.4621(2) 0.0600(6) Uani 0.532(4) 1 d PU C 2
F48A F -0.1023(4) 0.3460(3) 0.5116(3) 0.0600(6) Uani 0.532(4) 1 d PU C 1
F48B F -0.0951(4) 0.3604(3) 0.5162(4) 0.0600(6) Uani 0.468(4) 1 d PU C 2
F49 F -0.44300(10) 0.12739(8) 0.49579(7) 0.0379(5) Uani 1 1 d U D .
F50 F -0.46070(13) 0.12924(9) 0.56710(9) 0.0596(7) Uani 1 1 d U D .
F51 F -0.36765(11) 0.11856(9) 0.55460(9) 0.0514(6) Uani 1 1 d U D .
F52A F -0.4569(4) 0.2889(3) 0.6523(3) 0.0422(6) Uani 0.465(10) 1 d PU D 1
F52B F -0.4608(4) 0.3039(3) 0.6538(2) 0.0422(6) Uani 0.535(10) 1 d PU D 2
F53A F -0.3966(4) 0.3700(3) 0.6451(3) 0.0422(6) Uani 0.465(10) 1 d PU D 1
F53B F -0.3851(3) 0.3515(3) 0.6503(2) 0.0422(6) Uani 0.535(10) 1 d PU D 2
F54A F -0.4890(3) 0.3589(3) 0.60276(19) 0.0422(6) Uani 0.535(10) 1 d PU D 1
F54B F -0.4737(4) 0.3740(3) 0.6093(2) 0.0422(6) Uani 0.465(10) 1 d PU D 2
F55 F -0.27911(15) 0.37884(10) 0.31615(9) 0.0690(8) Uani 1 1 d U . .
F56 F -0.36797(12) 0.40207(11) 0.32989(9) 0.0643(7) Uani 1 1 d U . .
F57 F -0.28584(14) 0.43603(10) 0.37148(8) 0.0674(8) Uani 1 1 d U . .
F58 F -0.1324(2) 0.3325(3) 0.4478(2) 0.0600(6) Uani 0.532(4) 1 d PU C 2
F59 F -0.25052(16) 0.18210(11) 0.35221(8) 0.0765(10) Uani 1 1 d U . .
F60 F -0.18431(11) 0.19469(10) 0.41662(11) 0.0689(8) Uani 1 1 d U . .
C1 C 0.55944(16) 0.54184(15) 1.24207(13) 0.0342(8) Uani 1 1 d U . .
C2 C 0.54945(14) 0.47929(14) 1.22934(10) 0.0242(7) Uani 1 1 d U . .
C3 C 0.59970(14) 0.44781(14) 1.22028(11) 0.0264(7) Uani 1 1 d U . .
H3 H 0.6373 0.4658 1.2196 0.032 Uiso 1 1 calc R . .
C4 C 0.59477(14) 0.39046(14) 1.21232(10) 0.0237(7) Uani 1 1 d U A .
C5 C 0.65141(15) 0.35712(16) 1.20304(12) 0.0333(8) Uani 1 1 d U . .
C6 C 0.39588(16) 0.22545(14) 1.24292(11) 0.0299(7) Uani 1 1 d U . .
C7 C 0.39541(14) 0.28829(13) 1.22947(10) 0.0229(7) Uani 1 1 d U . .
C8 C 0.33857(14) 0.37639(13) 1.22223(10) 0.0225(7) Uani 1 1 d U . .
C9 C 0.34185(14) 0.31940(13) 1.23177(11) 0.0240(7) Uani 1 1 d U . .
H9 H 0.3076 0.3012 1.2399 0.029 Uiso 1 1 calc R . .
C10 C 0.27737(15) 0.40730(15) 1.22259(12) 0.0294(7) Uani 1 1 d U . .
C11 C 0.3216(2) 0.07141(16) 1.12969(16) 0.0617(13) Uani 1 1 d U . .
H11A H 0.2869 0.0657 1.1043 0.093 Uiso 1 1 calc R . .
H11B H 0.3071 0.0728 1.1592 0.093 Uiso 1 1 calc R . .
H11C H 0.3506 0.0408 1.1304 0.093 Uiso 1 1 calc R . .
C12 C 0.3534(2) 0.12628(15) 1.12222(14) 0.0458(10) Uani 1 1 d U . .
H12A H 0.3888 0.1325 1.1476 0.055 Uiso 1 1 calc R . .
H12B H 0.3681 0.1255 1.0924 0.055 Uiso 1 1 calc R . .
C13 C 0.32535(16) 0.22406(13) 1.11507(11) 0.0280(7) Uani 1 1 d U . .
C14 C 0.38465(16) 0.24144(13) 1.11016(11) 0.0293(7) Uani 1 1 d U . .
H14 H 0.4166 0.2152 1.1116 0.035 Uiso 1 1 calc R . .
C15 C 0.39568(15) 0.29794(13) 1.10313(11) 0.0254(7) Uani 1 1 d U . .
H15 H 0.4355 0.3095 1.1002 0.030 Uiso 1 1 calc R . .
C16 C 0.34853(14) 0.33803(12) 1.10030(10) 0.0195(6) Uani 1 1 d U . .
C17 C 0.28907(15) 0.32019(13) 1.10539(10) 0.0215(6) Uani 1 1 d U . .
H17 H 0.2571 0.3464 1.1039 0.026 Uiso 1 1 calc R . .
C18 C 0.27760(15) 0.26395(13) 1.11268(10) 0.0256(7) Uani 1 1 d U . .
H18 H 0.2380 0.2525 1.1160 0.031 Uiso 1 1 calc R . .
C19 C 0.36014(13) 0.39719(13) 1.09128(10) 0.0185(6) Uani 1 1 d U . .
C20 C 0.45419(15) 0.52305(14) 1.11621(13) 0.0332(8) Uani 1 1 d U . .
H20A H 0.4389 0.5253 1.1453 0.050 Uiso 1 1 calc R . .
H20B H 0.4526 0.5598 1.1019 0.050 Uiso 1 1 calc R . .
H20C H 0.4965 0.5098 1.1225 0.050 Uiso 1 1 calc R . .
C21 C 0.41425(14) 0.48247(13) 1.08297(10) 0.0215(6) Uani 1 1 d U . .
C22 C 0.44016(17) 0.47519(15) 1.03749(12) 0.0341(8) Uani 1 1 d U . .
H22A H 0.4826 0.4625 1.0452 0.051 Uiso 1 1 calc R . .
H22B H 0.4385 0.5107 1.0212 0.051 Uiso 1 1 calc R . .
H22C H 0.4157 0.4478 1.0175 0.051 Uiso 1 1 calc R . .
C23 C 0.32047(15) 0.51866(14) 1.11658(11) 0.0275(7) Uani 1 1 d U . .
H23A H 0.2758 0.5170 1.1115 0.041 Uiso 1 1 calc R . .
H23B H 0.3337 0.5572 1.1210 0.041 Uiso 1 1 calc R . .
H23C H 0.3376 0.4972 1.1442 0.041 Uiso 1 1 calc R . .
C24 C 0.34310(14) 0.49414(12) 1.07356(10) 0.0204(6) Uani 1 1 d U . .
C25 C 0.31800(15) 0.52795(14) 1.02948(11) 0.0279(7) Uani 1 1 d U . .
H25A H 0.3273 0.5087 1.0023 0.042 Uiso 1 1 calc R . .
H25B H 0.3371 0.5646 1.0319 0.042 Uiso 1 1 calc R . .
H25C H 0.2737 0.5320 1.0263 0.042 Uiso 1 1 calc R . .
C26 C 0.39963(18) 0.31698(18) 0.96273(18) 0.0492(10) Uani 1 1 d U . .
C27 C 0.33552(15) 0.31208(15) 0.97575(12) 0.0305(8) Uani 1 1 d U B .
C28 C 0.31345(16) 0.25793(15) 0.98126(12) 0.0338(8) Uani 1 1 d U . .
H28 H 0.3387 0.2272 0.9778 0.041 Uiso 1 1 calc R B .
C29 C 0.25481(16) 0.24812(13) 0.99184(11) 0.0289(7) Uani 1 1 d U B .
C30 C 0.23472(19) 0.18690(14) 0.99729(13) 0.0383(9) Uani 1 1 d U . .
C31 C 0.10032(15) 0.35912(15) 1.10853(11) 0.0291(7) Uani 1 1 d U . .
C32 C 0.11933(14) 0.39173(13) 1.06760(10) 0.0213(6) Uani 1 1 d U . .
C33 C 0.09806(15) 0.44675(14) 1.05900(11) 0.0277(7) Uani 1 1 d U . .
H33 H 0.0723 0.4624 1.0779 0.033 Uiso 1 1 calc R . .
C34 C 0.11461(14) 0.47894(13) 1.02266(11) 0.0236(7) Uani 1 1 d U . .
C35 C 0.08956(17) 0.53934(15) 1.01606(14) 0.0378(8) Uani 1 1 d U . .
C36 C 0.29123(19) 0.49840(15) 0.88195(13) 0.0387(9) Uani 1 1 d U . .
C37 C 0.25929(15) 0.44466(13) 0.89529(11) 0.0243(7) Uani 1 1 d U . .
C38 C 0.25870(15) 0.39810(14) 0.86569(11) 0.0266(7) Uani 1 1 d U . .
H38 H 0.2783 0.4006 0.8397 0.032 Uiso 1 1 calc R . .
C39 C 0.22948(14) 0.34792(13) 0.87400(10) 0.0222(6) Uani 1 1 d U . .
C40 C 0.23022(16) 0.29913(15) 0.83925(11) 0.0301(7) Uani 1 1 d U . .
C41 C 0.14494(17) 0.62491(16) 0.73818(14) 0.0408(9) Uani 1 1 d U . .
H41A H 0.1461 0.6309 0.7053 0.061 Uiso 1 1 calc R . .
H41B H 0.1837 0.6368 0.7572 0.061 Uiso 1 1 calc R . .
H41C H 0.1115 0.6464 0.7467 0.061 Uiso 1 1 calc R . .
C42 C 0.13485(18) 0.56322(16) 0.74653(13) 0.0386(9) Uani 1 1 d U . .
H42A H 0.0960 0.5506 0.7273 0.046 Uiso 1 1 calc R . .
H42B H 0.1686 0.5410 0.7384 0.046 Uiso 1 1 calc R . .
C43 C 0.11539(15) 0.50559(14) 0.81114(12) 0.0279(7) Uani 1 1 d U . .
C44 C 0.10581(16) 0.50395(14) 0.85757(11) 0.0291(7) Uani 1 1 d U . .
H44 H 0.1121 0.5364 0.8760 0.035 Uiso 1 1 calc R . .
C45 C 0.08728(15) 0.45533(13) 0.87646(11) 0.0265(7) Uani 1 1 d U . .
H45 H 0.0808 0.4550 0.9075 0.032 Uiso 1 1 calc R . .
C46 C 0.07794(14) 0.40585(13) 0.84898(10) 0.0223(6) Uani 1 1 d U . .
C47 C 0.08820(15) 0.40752(14) 0.80256(11) 0.0265(7) Uani 1 1 d U . .
H47 H 0.0824 0.3751 0.7840 0.032 Uiso 1 1 calc R . .
C48 C 0.10699(15) 0.45705(14) 0.78378(11) 0.0293(7) Uani 1 1 d U . .
H48 H 0.1140 0.4577 0.7529 0.035 Uiso 1 1 calc R . .
C49 C 0.05745(14) 0.35408(13) 0.86876(10) 0.0214(6) Uani 1 1 d U . .
C50 C 0.01758(15) 0.26091(14) 0.87422(11) 0.0264(7) Uani 1 1 d U . .
C51 C -0.04499(16) 0.23273(15) 0.85754(12) 0.0370(9) Uani 1 1 d U . .
H51A H -0.0776 0.2601 0.8566 0.055 Uiso 1 1 calc R . .
H51B H -0.0504 0.2029 0.8790 0.055 Uiso 1 1 calc R . .
H51C H -0.0465 0.2174 0.8265 0.055 Uiso 1 1 calc R . .
C52 C 0.07191(17) 0.22152(15) 0.86930(12) 0.0345(8) Uani 1 1 d U . .
H52A H 0.0698 0.2122 0.8365 0.052 Uiso 1 1 calc R . .
H52B H 0.0692 0.1876 0.8871 0.052 Uiso 1 1 calc R . .
H52C H 0.1107 0.2402 0.8812 0.052 Uiso 1 1 calc R . .
C53 C 0.02659(14) 0.28990(13) 0.92349(11) 0.0234(7) Uani 1 1 d U . .
C54 C -0.03365(16) 0.31477(15) 0.93502(13) 0.0335(8) Uani 1 1 d U . .
H54A H -0.0239 0.3380 0.9628 0.050 Uiso 1 1 calc R . .
H54B H -0.0608 0.2847 0.9406 0.050 Uiso 1 1 calc R . .
H54C H -0.0540 0.3372 0.9089 0.050 Uiso 1 1 calc R . .
C55 C 0.06006(17) 0.25510(14) 0.96459(11) 0.0332(8) Uani 1 1 d U . .
H55A H 0.1008 0.2453 0.9592 0.050 Uiso 1 1 calc R . .
H55B H 0.0368 0.2213 0.9674 0.050 Uiso 1 1 calc R . .
H55C H 0.0639 0.2767 0.9933 0.050 Uiso 1 1 calc R . .
C56 C 0.15421(15) 0.29717(15) 0.69621(12) 0.0302(7) Uani 1 1 d U . .
C57 C 0.09350(14) 0.27387(13) 0.70860(10) 0.0212(6) Uani 1 1 d U . .
C58 C 0.09167(14) 0.21767(13) 0.72168(10) 0.0228(7) Uani 1 1 d U . .
H58 H 0.1279 0.1962 0.7253 0.027 Uiso 1 1 calc R . .
C59 C 0.03692(14) 0.19277(13) 0.72954(10) 0.0203(6) Uani 1 1 d U . .
C60 C 0.03796(15) 0.13039(13) 0.74332(11) 0.0254(7) Uani 1 1 d U . .
C61 C -0.21542(15) 0.29170(14) 0.74130(12) 0.0279(7) Uani 1 1 d U . .
C62 C -0.15291(14) 0.31668(13) 0.73401(10) 0.0213(6) Uani 1 1 d U . .
C63 C -0.14235(15) 0.37361(13) 0.74182(11) 0.0250(7) Uani 1 1 d U . .
H63 H -0.1721 0.3953 0.7528 0.030 Uiso 1 1 calc R . .
C64 C -0.08787(15) 0.39925(13) 0.73363(11) 0.0241(7) Uani 1 1 d U . .
C65 C -0.07974(16) 0.46213(14) 0.74589(12) 0.0303(8) Uani 1 1 d U . .
C66 C -0.2133(2) 0.62008(15) 0.64712(15) 0.0478(10) Uani 1 1 d U . .
H66A H -0.2501 0.6252 0.6234 0.072 Uiso 1 1 calc R . .
H66B H -0.1854 0.6511 0.6461 0.072 Uiso 1 1 calc R . .
H66C H -0.2246 0.6185 0.6778 0.072 Uiso 1 1 calc R . .
C67 C -0.18177(18) 0.56589(14) 0.63792(13) 0.0353(8) Uani 1 1 d U . .
H67A H -0.1706 0.5667 0.6068 0.042 Uiso 1 1 calc R . .
H67B H -0.1442 0.5604 0.6614 0.042 Uiso 1 1 calc R . .
C68 C -0.20832(16) 0.46765(13) 0.63143(11) 0.0274(7) Uani 1 1 d U . .
C69 C -0.15031(15) 0.45201(13) 0.62288(11) 0.0267(7) Uani 1 1 d U . .
H69 H -0.1194 0.4791 0.6235 0.032 Uiso 1 1 calc R . .
C70 C -0.13825(15) 0.39611(13) 0.61347(10) 0.0237(7) Uani 1 1 d U . .
H70 H -0.0990 0.3859 0.6084 0.028 Uiso 1 1 calc R . .
C71 C -0.18454(14) 0.35505(13) 0.61158(10) 0.0204(6) Uani 1 1 d U . .
C72 C -0.24305(14) 0.37106(13) 0.62088(10) 0.0223(6) Uani 1 1 d U . .
H72 H -0.2741 0.3441 0.6202 0.027 Uiso 1 1 calc R . .
C73 C -0.25448(15) 0.42632(13) 0.63090(10) 0.0252(7) Uani 1 1 d U . .
H73 H -0.2931 0.4365 0.6374 0.030 Uiso 1 1 calc R . .
C74 C -0.17267(13) 0.29644(12) 0.60074(9) 0.0179(6) Uani 1 1 d U . .
C75 C -0.21897(15) 0.16643(14) 0.53865(11) 0.0272(7) Uani 1 1 d U . .
H75A H -0.2631 0.1629 0.5369 0.041 Uiso 1 1 calc R . .
H75B H -0.2005 0.1296 0.5401 0.041 Uiso 1 1 calc R . .
H75C H -0.2111 0.1859 0.5111 0.041 Uiso 1 1 calc R . .
C76 C -0.19092(14) 0.19953(12) 0.58270(10) 0.0190(6) Uani 1 1 d U . .
C77 C -0.21020(15) 0.17393(13) 0.62677(11) 0.0245(7) Uani 1 1 d U . .
H77A H -0.1919 0.1954 0.6542 0.037 Uiso 1 1 calc R . .
H77B H -0.1960 0.1356 0.6305 0.037 Uiso 1 1 calc R . .
H77C H -0.2548 0.1748 0.6232 0.037 Uiso 1 1 calc R . .
C78 C -0.07871(15) 0.17073(13) 0.62187(11) 0.0271(7) Uani 1 1 d U . .
H78A H -0.0363 0.1833 0.6264 0.041 Uiso 1 1 calc R . .
H78B H -0.0818 0.1336 0.6081 0.041 Uiso 1 1 calc R . .
H78C H -0.0920 0.1696 0.6519 0.041 Uiso 1 1 calc R . .
C79 C -0.09704(16) 0.21774(14) 0.54222(11) 0.0292(7) Uani 1 1 d U . .
H79A H -0.1247 0.2423 0.5216 0.044 Uiso 1 1 calc R . .
H79B H -0.0962 0.1814 0.5275 0.044 Uiso 1 1 calc R . .
H79C H -0.0559 0.2336 0.5481 0.044 Uiso 1 1 calc R . .
C80 C -0.11992(14) 0.21122(12) 0.58902(10) 0.0198(6) Uani 1 1 d U . .
C81 C -0.13727(19) 0.37851(17) 0.47924(15) 0.0431(9) Uani 1 1 d U . .
C82 C -0.20280(16) 0.38298(14) 0.49023(11) 0.0307(8) Uani 1 1 d U C .
C83 C -0.22644(18) 0.43679(15) 0.49545(12) 0.0367(8) Uani 1 1 d U . .
H83 H -0.2020 0.4681 0.4920 0.044 Uiso 1 1 calc R C .
C84 C -0.28570(18) 0.44514(14) 0.50578(11) 0.0313(8) Uani 1 1 d U C .
C85 C -0.3065(2) 0.50579(16) 0.51253(15) 0.0481(10) Uani 1 1 d U . .
C86 C -0.43630(17) 0.32993(16) 0.62298(12) 0.0362(8) Uani 1 1 d U . .
C87 C -0.41474(14) 0.29817(14) 0.58257(10) 0.0224(7) Uani 1 1 d U D .
C88 C -0.42770(14) 0.24073(14) 0.57749(11) 0.0257(7) Uani 1 1 d U . .
H88 H -0.4482 0.2228 0.5989 0.031 Uiso 1 1 calc R D .
C89 C -0.41041(13) 0.20954(13) 0.54085(10) 0.0214(6) Uani 1 1 d U D .
C90 C -0.42133(16) 0.14551(14) 0.53966(12) 0.0311(8) Uani 1 1 d U . .
C91 C -0.24411(17) 0.19166(14) 0.39784(12) 0.0298(7) Uani 1 1 d U . .
C92 C -0.27730(14) 0.24581(13) 0.40920(10) 0.0219(6) Uani 1 1 d U . .
C93 C -0.28026(15) 0.29091(13) 0.37762(10) 0.0245(7) Uani 1 1 d U . .
H93 H -0.2630 0.2871 0.3506 0.029 Uiso 1 1 calc R . .
C94 C -0.30866(15) 0.34148(13) 0.38600(10) 0.0239(7) Uani 1 1 d U . .
C95 C -0.30987(18) 0.38944(15) 0.35019(12) 0.0336(8) Uani 1 1 d U . .
C96 C -0.36676(18) 0.06470(15) 0.25353(12) 0.0369(9) Uani 1 1 d U . .
H96A H -0.3651 0.0585 0.2208 0.055 Uiso 1 1 calc R . .
H96B H -0.3937 0.0372 0.2637 0.055 Uiso 1 1 calc R . .
H96C H -0.3257 0.0612 0.2722 0.055 Uiso 1 1 calc R . .
C97 C -0.39148(16) 0.12296(13) 0.25959(11) 0.0266(7) Uani 1 1 d U . .
H97A H -0.3643 0.1512 0.2498 0.032 Uiso 1 1 calc R . .
H97B H -0.4327 0.1272 0.2404 0.032 Uiso 1 1 calc R . .
C98 C -0.41322(14) 0.18067(12) 0.32289(10) 0.0216(6) Uani 1 1 d U . .
C99 C -0.42178(16) 0.18363(13) 0.36989(11) 0.0256(7) Uani 1 1 d U . .
H99 H -0.4136 0.1521 0.3893 0.031 Uiso 1 1 calc R . .
C100 C -0.44207(14) 0.23231(13) 0.38764(10) 0.0225(7) Uani 1 1 d U . .
H100 H -0.4478 0.2335 0.4189 0.027 Uiso 1 1 calc R . .
C101 C -0.45425(14) 0.28045(13) 0.35906(10) 0.0209(6) Uani 1 1 d U . .
C102 C -0.44456(14) 0.27760(13) 0.31245(10) 0.0224(6) Uani 1 1 d U . .
H102 H -0.4516 0.3095 0.2933 0.027 Uiso 1 1 calc R . .
C103 C -0.42458(14) 0.22809(13) 0.29431(10) 0.0233(7) Uani 1 1 d U . .
H103 H -0.4188 0.2267 0.2631 0.028 Uiso 1 1 calc R . .
C104 C -0.47852(14) 0.33155(13) 0.37717(10) 0.0212(6) Uani 1 1 d U . .
C105 C -0.5922(2) 0.4432(2) 0.36120(14) 0.0657(15) Uani 1 1 d U . .
H10A H -0.5934 0.4576 0.3298 0.099 Uiso 1 1 calc R . .
H10B H -0.6007 0.4732 0.3815 0.099 Uiso 1 1 calc R . .
H10C H -0.6231 0.4142 0.3603 0.099 Uiso 1 1 calc R . .
C106 C -0.4802(2) 0.46634(18) 0.37414(16) 0.0621(13) Uani 1 1 d U . .
H10D H -0.4393 0.4524 0.3871 0.093 Uiso 1 1 calc R . .
H10E H -0.4881 0.4998 0.3908 0.093 Uiso 1 1 calc R . .
H10F H -0.4826 0.4751 0.3412 0.093 Uiso 1 1 calc R . .
C107 C -0.53046(19) 0.41969(16) 0.37946(12) 0.0385(9) Uani 1 1 d U . .
C108 C -0.57464(19) 0.36345(18) 0.44104(15) 0.0512(11) Uani 1 1 d U . .
H10G H -0.5936 0.3413 0.4143 0.077 Uiso 1 1 calc R . .
H10H H -0.6040 0.3909 0.4480 0.077 Uiso 1 1 calc R . .
H10I H -0.5624 0.3392 0.4679 0.077 Uiso 1 1 calc R . .
C109 C -0.4888(2) 0.43108(18) 0.46955(14) 0.0537(11) Uani 1 1 d U . .
H10J H -0.4794 0.4088 0.4979 0.081 Uiso 1 1 calc R . .
H10K H -0.5184 0.4599 0.4735 0.081 Uiso 1 1 calc R . .
H10L H -0.4514 0.4483 0.4634 0.081 Uiso 1 1 calc R . .
C110 C -0.51555(17) 0.39452(14) 0.42944(11) 0.0317(8) Uani 1 1 d U . .

loop_
_atom_site_aniso_label
_atom_site_aniso_U_11
_atom_site_aniso_U_22
_atom_site_aniso_U_33
_atom_site_aniso_U_23
_atom_site_aniso_U_13
_atom_site_aniso_U_12
Tb1 0.01630(8) 0.01674(8) 0.01464(7) -0.00055(5) 0.00149(6) 0.00012(5)
Tb2 0.01798(8) 0.01673(8) 0.01346(7) 0.00076(5) 0.00310(6) 0.00123(5)
Cu1 0.01420(18) 0.0225(2) 0.02213(18) 0.00232(15) 0.00276(15) -0.00104(14)
Cu2 0.01566(18) 0.01767(19) 0.02232(18) -0.00105(15) 0.00254(15) 0.00082(14)
O1 0.0171(11) 0.0283(12) 0.0263(11) 0.0033(9) 0.0034(9) 0.0011(9)
O2 0.0180(11) 0.0271(12) 0.0274(11) -0.0011(9) 0.0027(9) -0.0035(9)
O3 0.0235(12) 0.0255(12) 0.0201(10) -0.0005(9) 0.0042(9) -0.0028(9)
O4 0.0171(11) 0.0257(12) 0.0240(11) 0.0024(9) 0.0046(9) -0.0024(9)
O5 0.0151(10) 0.0251(11) 0.0196(10) 0.0039(9) -0.0001(8) 0.0029(9)
O6 0.0168(10) 0.0241(11) 0.0204(10) -0.0018(9) -0.0033(8) -0.0007(9)
O7 0.0545(16) 0.0192(12) 0.0356(13) 0.0050(10) -0.0019(12) -0.0067(11)
O8 0.0200(11) 0.0287(12) 0.0263(11) -0.0030(9) 0.0018(9) 0.0045(9)
O9 0.0321(12) 0.0200(11) 0.0209(10) 0.0009(9) 0.0038(9) 0.0029(10)
O10 0.0211(11) 0.0212(11) 0.0182(10) -0.0013(8) 0.0041(8) -0.0012(9)
O11 0.0252(11) 0.0221(11) 0.0217(11) 0.0014(9) 0.0060(9) -0.0012(9)
O12 0.0198(11) 0.0236(11) 0.0179(10) -0.0016(9) 0.0029(9) -0.0008(9)
O13 0.0199(11) 0.0209(11) 0.0207(10) -0.0019(8) 0.0022(9) 0.0009(9)
O14 0.0188(11) 0.0287(12) 0.0159(10) -0.0071(9) -0.0024(8) -0.0030(9)
O15 0.074(2) 0.0474(16) 0.0195(12) -0.0005(11) -0.0100(13) -0.0254(14)
O16 0.0364(13) 0.0268(13) 0.0364(13) 0.0080(10) 0.0022(11) -0.0012(10)
O17 0.0185(11) 0.0197(11) 0.0250(11) -0.0012(9) 0.0028(9) 0.0020(9)
O18 0.0210(11) 0.0226(12) 0.0261(11) -0.0003(9) 0.0040(9) -0.0001(9)
O19 0.0196(11) 0.0210(11) 0.0268(11) -0.0010(9) 0.0011(9) 0.0013(9)
O20 0.0181(11) 0.0204(11) 0.0270(11) -0.0025(9) 0.0053(9) 0.0012(9)
O21 0.0170(11) 0.0264(12) 0.0213(10) -0.0027(9) -0.0001(9) -0.0035(9)
O22 0.0128(10) 0.0216(11) 0.0209(10) 0.0018(8) -0.0017(8) 0.0016(8)
O23 0.0426(14) 0.0171(12) 0.0389(13) -0.0045(10) 0.0079(11) 0.0017(10)
O24 0.0271(12) 0.0221(11) 0.0177(10) 0.0029(9) 0.0050(9) 0.0024(9)
O25 0.0248(11) 0.0201(11) 0.0175(10) -0.0008(8) 0.0061(9) 0.0017(9)
O26 0.0192(11) 0.0247(11) 0.0196(10) -0.0023(9) 0.0044(9) 0.0024(9)
O27 0.0188(10) 0.0205(11) 0.0173(10) 0.0010(8) 0.0039(8) -0.0006(8)
O28 0.0380(13) 0.0194(12) 0.0254(11) 0.0006(9) 0.0092(10) 0.0016(10)
O29 0.0230(11) 0.0253(12) 0.0252(11) 0.0009(9) 0.0063(9) -0.0054(9)
O30 0.0247(11) 0.0267(12) 0.0155(10) 0.0030(9) -0.0009(9) 0.0059(9)
O31 0.0467(15) 0.0394(14) 0.0189(11) 0.0025(10) -0.0043(11) 0.0132(12)
O32 0.0352(13) 0.0211(11) 0.0203(10) 0.0001(9) 0.0051(9) 0.0029(10)
N1 0.0178(12) 0.0189(13) 0.0174(11) 0.0020(10) 0.0024(10) 0.0009(10)
N2 0.0197(13) 0.0199(13) 0.0152(11) -0.0012(10) -0.0022(10) -0.0011(10)
N3 0.0170(12) 0.0228(13) 0.0201(12) -0.0051(10) 0.0011(10) -0.0012(10)
N4 0.0323(15) 0.0282(15) 0.0178(13) -0.0033(11) -0.0018(11) -0.0061(12)
N5 0.0165(12) 0.0210(13) 0.0169(11) -0.0013(10) 0.0029(10) -0.0016(10)
N6 0.0168(12) 0.0192(13) 0.0158(11) 0.0008(10) 0.0011(10) 0.0007(10)
N7 0.0193(13) 0.0238(14) 0.0191(12) 0.0032(10) 0.0006(10) 0.0022(10)
N8 0.0281(14) 0.0277(14) 0.0175(12) 0.0018(11) -0.0016(11) 0.0063(12)
F1 0.0633(15) 0.0236(11) 0.0601(14) -0.0033(10) 0.0280(12) 0.0025(10)
F1A 0.0285(7) 0.0414(17) 0.0436(14) -0.0043(12) 0.0138(9) 0.0058(9)
F1B 0.0285(7) 0.0414(17) 0.0436(14) -0.0043(12) 0.0138(9) 0.0058(9)
F2A 0.0285(7) 0.0414(17) 0.0436(14) -0.0043(12) 0.0138(9) 0.0058(9)
F2B 0.0285(7) 0.0414(17) 0.0436(14) -0.0043(12) 0.0138(9) 0.0058(9)
F3A 0.0285(7) 0.0414(17) 0.0436(14) -0.0043(12) 0.0138(9) 0.0058(9)
F3B 0.0285(7) 0.0414(17) 0.0436(14) -0.0043(12) 0.0138(9) 0.0058(9)
F4 0.093(2) 0.0471(15) 0.0469(14) -0.0154(11) 0.0170(13) -0.0220(14)
F5 0.0309(12) 0.0431(14) 0.109(2) -0.0090(14) 0.0060(13) -0.0172(10)
F6 0.0601(15) 0.0273(12) 0.0600(14) -0.0024(10) -0.0184(12) -0.0021(10)
F7 0.0192(10) 0.0462(12) 0.0479(12) 0.0044(10) 0.0130(9) -0.0069(9)
F8 0.0269(11) 0.0652(15) 0.0531(13) 0.0293(12) 0.0091(10) 0.0118(10)
F9 0.0308(12) 0.0456(13) 0.0754(16) -0.0221(12) 0.0195(11) -0.0017(10)
F10 0.0329(11) 0.0293(11) 0.0513(13) 0.0036(9) 0.0033(10) -0.0127(9)
F11 0.0401(12) 0.0264(11) 0.0545(13) 0.0020(9) 0.0126(10) 0.0013(9)
F12 0.0599(14) 0.0386(12) 0.0292(10) 0.0118(9) 0.0014(10) -0.0064(11)
F13A 0.0375(13) 0.0881(16) 0.0864(19) -0.0090(15) 0.0255(14) 0.0037(12)
F13B 0.0375(13) 0.0881(16) 0.0864(19) -0.0090(15) 0.0255(14) 0.0037(12)
F14A 0.0375(13) 0.0881(16) 0.0864(19) -0.0090(15) 0.0255(14) 0.0037(12)
F14B 0.0375(13) 0.0881(16) 0.0864(19) -0.0090(15) 0.0255(14) 0.0037(12)
F15A 0.0375(13) 0.0881(16) 0.0864(19) -0.0090(15) 0.0255(14) 0.0037(12)
F15B 0.0375(13) 0.0881(16) 0.0864(19) -0.0090(15) 0.0255(14) 0.0037(12)
F16 0.0660(17) 0.0246(12) 0.0876(18) 0.0014(12) -0.0111(14) 0.0159(11)
F17 0.0772(17) 0.0282(12) 0.0465(13) 0.0070(10) 0.0079(12) -0.0113(11)
F18 0.0738(17) 0.0320(12) 0.0404(12) -0.0118(10) -0.0089(12) -0.0060(11)
F19 0.0366(12) 0.0590(14) 0.0345(11) -0.0227(10) 0.0079(9) -0.0153(10)
F20 0.0508(14) 0.0548(14) 0.0394(12) -0.0192(10) 0.0293(11) -0.0165(11)
F21 0.0854(18) 0.0287(12) 0.0422(12) -0.0091(10) 0.0109(12) 0.0141(12)
F22 0.0647(16) 0.0219(11) 0.0681(15) 0.0060(10) 0.0233(13) -0.0022(10)
F23 0.0347(14) 0.0424(15) 0.150(3) 0.0048(16) 0.0269(16) -0.0141(11)
F24 0.160(3) 0.0539(17) 0.0522(15) 0.0023(12) 0.0543(18) -0.0433(18)
F25 0.0574(16) 0.0253(12) 0.103(2) -0.0148(13) 0.0109(15) -0.0043(11)
F26 0.0577(15) 0.0371(13) 0.0829(17) 0.0025(12) 0.0404(14) 0.0203(11)
F27 0.0752(18) 0.0445(14) 0.0589(15) 0.0174(12) 0.0169(13) 0.0329(13)
F28 0.0492(14) 0.0431(13) 0.0494(13) -0.0021(10) 0.0238(11) -0.0206(11)
F29 0.0580(15) 0.0469(13) 0.0454(12) -0.0023(10) 0.0362(11) -0.0003(11)
F30 0.0343(12) 0.0848(18) 0.0308(11) 0.0235(11) 0.0085(9) -0.0015(12)
F31 0.0261(11) 0.0290(11) 0.0674(14) 0.0057(10) 0.0030(10) 0.0102(9)
F32 0.0672(15) 0.0275(11) 0.0277(10) 0.0045(8) 0.0145(10) 0.0045(10)
F33 0.0370(11) 0.0220(10) 0.0338(10) -0.0037(8) -0.0024(9) -0.0017(8)
F34 0.0188(10) 0.0451(13) 0.0538(13) -0.0045(10) 0.0098(9) 0.0022(9)
F35 0.0291(11) 0.0369(12) 0.0596(13) -0.0127(10) 0.0161(10) -0.0119(9)
F36 0.0383(12) 0.0621(15) 0.0366(11) 0.0037(10) 0.0217(10) -0.0033(10)
F37 0.0511(13) 0.0336(12) 0.0409(12) -0.0154(9) -0.0103(10) 0.0014(10)
F38 0.0463(13) 0.0212(10) 0.0595(14) -0.0017(9) 0.0107(11) -0.0061(9)
F39 0.0359(12) 0.0215(10) 0.0592(13) -0.0079(9) -0.0011(10) 0.0071(9)
F40 0.0415(13) 0.0450(13) 0.0532(13) 0.0190(11) 0.0247(11) 0.0060(10)
F41 0.0291(11) 0.0388(12) 0.0618(14) -0.0058(10) 0.0235(10) 0.0058(9)
F42 0.0283(11) 0.0596(14) 0.0437(12) -0.0174(11) 0.0107(9) -0.0175(10)
F43 0.118(2) 0.0339(14) 0.0592(16) -0.0069(12) 0.0216(16) 0.0262(14)
F44 0.095(2) 0.0219(13) 0.129(3) -0.0091(15) -0.004(2) -0.0139(13)
F45 0.103(2) 0.0345(13) 0.0537(15) 0.0115(11) -0.0083(14) 0.0192(14)
F46A 0.0440(11) 0.0642(18) 0.0777(15) 0.0023(16) 0.0267(11) -0.0093(11)
F47A 0.0440(11) 0.0642(18) 0.0777(15) 0.0023(16) 0.0267(11) -0.0093(11)
F47B 0.0440(11) 0.0642(18) 0.0777(15) 0.0023(16) 0.0267(11) -0.0093(11)
F48A 0.0440(11) 0.0642(18) 0.0777(15) 0.0023(16) 0.0267(11) -0.0093(11)
F48B 0.0440(11) 0.0642(18) 0.0777(15) 0.0023(16) 0.0267(11) -0.0093(11)
F49 0.0401(12) 0.0323(11) 0.0431(12) -0.0132(9) 0.0120(10) -0.0100(9)
F50 0.0846(19) 0.0412(13) 0.0685(16) -0.0107(11) 0.0544(15) -0.0296(13)
F51 0.0573(15) 0.0275(12) 0.0653(15) 0.0154(10) 0.0009(12) 0.0072(10)
F52A 0.0534(13) 0.035(2) 0.0462(9) -0.0258(11) 0.0290(9) -0.0112(11)
F52B 0.0534(13) 0.035(2) 0.0462(9) -0.0258(11) 0.0290(9) -0.0112(11)
F53A 0.0534(13) 0.035(2) 0.0462(9) -0.0258(11) 0.0290(9) -0.0112(11)
F53B 0.0534(13) 0.035(2) 0.0462(9) -0.0258(11) 0.0290(9) -0.0112(11)
F54A 0.0534(13) 0.035(2) 0.0462(9) -0.0258(11) 0.0290(9) -0.0112(11)
F54B 0.0534(13) 0.035(2) 0.0462(9) -0.0258(11) 0.0290(9) -0.0112(11)
F55 0.117(2) 0.0531(16) 0.0539(15) 0.0245(12) 0.0607(16) 0.0242(15)
F56 0.0605(16) 0.0734(18) 0.0556(15) 0.0435(13) 0.0021(13) 0.0129(14)
F57 0.117(2) 0.0331(13) 0.0506(14) 0.0110(11) 0.0120(15) -0.0239(14)
F58 0.0440(11) 0.0642(18) 0.0777(15) 0.0023(16) 0.0267(11) -0.0093(11)
F59 0.149(3) 0.0559(16) 0.0314(12) -0.0015(11) 0.0351(15) 0.0468(17)
F60 0.0290(13) 0.0468(15) 0.131(3) -0.0202(15) 0.0156(14) 0.0074(11)
C1 0.0273(18) 0.0341(19) 0.0385(19) -0.0011(16) -0.0013(15) -0.0093(15)
C2 0.0190(15) 0.0299(17) 0.0218(15) 0.0041(13) -0.0011(12) -0.0041(13)
C3 0.0166(15) 0.0363(19) 0.0256(16) 0.0074(14) 0.0023(13) -0.0057(13)
C4 0.0170(15) 0.0370(18) 0.0166(14) 0.0080(13) 0.0015(12) 0.0015(13)
C5 0.0182(16) 0.050(2) 0.0331(18) -0.0004(16) 0.0096(14) -0.0005(15)
C6 0.0326(18) 0.0300(18) 0.0254(16) 0.0040(14) 0.0009(14) -0.0067(15)
C7 0.0250(16) 0.0259(16) 0.0168(14) 0.0003(12) 0.0012(12) -0.0075(13)
C8 0.0185(15) 0.0312(17) 0.0172(14) -0.0008(12) 0.0020(12) -0.0032(13)
C9 0.0185(15) 0.0301(18) 0.0239(15) 0.0029(13) 0.0049(13) -0.0059(13)
C10 0.0200(16) 0.0341(19) 0.0353(18) 0.0031(15) 0.0080(14) -0.0035(14)
C11 0.095(4) 0.023(2) 0.058(3) 0.0066(19) -0.011(3) -0.008(2)
C12 0.063(3) 0.0239(19) 0.041(2) 0.0037(16) -0.0128(19) -0.0004(18)
C13 0.0403(19) 0.0204(16) 0.0193(14) 0.0025(13) -0.0044(14) -0.0040(14)
C14 0.0312(18) 0.0201(16) 0.0324(17) 0.0002(14) -0.0045(14) 0.0038(14)
C15 0.0242(16) 0.0246(17) 0.0256(16) 0.0003(13) 0.0004(13) -0.0003(13)
C16 0.0227(15) 0.0193(15) 0.0140(13) 0.0012(11) -0.0028(12) -0.0015(12)
C17 0.0247(16) 0.0211(16) 0.0175(14) 0.0022(12) 0.0007(12) 0.0020(13)
C18 0.0291(17) 0.0269(17) 0.0198(15) 0.0037(13) 0.0024(13) -0.0069(14)
C19 0.0179(14) 0.0209(15) 0.0157(13) -0.0018(12) 0.0002(11) 0.0006(12)
C20 0.0247(17) 0.0233(18) 0.049(2) -0.0002(16) -0.0010(16) -0.0017(14)
C21 0.0204(15) 0.0189(15) 0.0250(15) 0.0021(12) 0.0041(12) 0.0003(12)
C22 0.039(2) 0.0275(19) 0.040(2) 0.0111(15) 0.0196(16) 0.0068(15)
C23 0.0268(17) 0.0266(18) 0.0291(17) -0.0056(14) 0.0056(14) 0.0005(14)
C24 0.0217(15) 0.0178(15) 0.0208(14) -0.0002(12) 0.0014(12) -0.0022(12)
C25 0.0291(18) 0.0246(17) 0.0281(17) 0.0050(14) 0.0003(14) -0.0001(14)
C26 0.0219(18) 0.040(2) 0.086(2) -0.011(2) 0.0111(19) 0.0080(16)
C27 0.0228(16) 0.038(2) 0.0274(16) -0.0086(14) -0.0022(14) 0.0058(14)
C28 0.0306(18) 0.0318(19) 0.0353(18) -0.0095(15) -0.0030(15) 0.0122(15)
C29 0.0417(19) 0.0208(16) 0.0198(15) -0.0012(13) -0.0054(14) 0.0066(15)
C30 0.048(2) 0.0225(18) 0.038(2) -0.0037(15) -0.0068(18) 0.0043(16)
C31 0.0250(17) 0.0373(19) 0.0273(16) 0.0005(15) 0.0107(14) -0.0037(15)
C32 0.0167(14) 0.0276(16) 0.0189(14) -0.0016(12) 0.0016(12) -0.0058(12)
C33 0.0284(17) 0.0290(18) 0.0280(16) -0.0059(14) 0.0116(14) 0.0018(14)
C34 0.0213(15) 0.0234(16) 0.0255(15) -0.0049(13) 0.0027(13) 0.0015(13)
C35 0.037(2) 0.0279(19) 0.051(2) -0.0010(17) 0.0160(17) 0.0026(16)
C36 0.048(2) 0.031(2) 0.043(2) -0.0004(16) 0.0228(18) -0.0102(17)
C37 0.0252(16) 0.0237(16) 0.0242(15) 0.0019(13) 0.0049(13) -0.0025(13)
C38 0.0288(17) 0.0300(18) 0.0231(15) 0.0004(13) 0.0099(13) -0.0028(14)
C39 0.0208(15) 0.0257(16) 0.0191(14) -0.0022(12) 0.0014(12) 0.0014(13)
C40 0.0339(19) 0.0341(19) 0.0238(16) -0.0072(14) 0.0093(14) -0.0054(15)
C41 0.032(2) 0.043(2) 0.047(2) 0.0157(18) 0.0065(17) 0.0010(17)
C42 0.036(2) 0.039(2) 0.042(2) 0.0118(17) 0.0110(17) 0.0041(17)
C43 0.0238(16) 0.0242(17) 0.0333(17) 0.0053(14) -0.0006(14) 0.0042(13)
C44 0.0350(18) 0.0230(17) 0.0267(16) -0.0008(13) -0.0010(14) 0.0025(14)
C45 0.0311(17) 0.0248(17) 0.0207(15) -0.0009(13) -0.0023(13) 0.0037(14)
C46 0.0204(15) 0.0223(16) 0.0213(14) 0.0020(12) -0.0038(12) 0.0027(12)
C47 0.0258(17) 0.0253(17) 0.0269(16) -0.0052(13) 0.0012(13) 0.0011(13)
C48 0.0309(18) 0.0305(18) 0.0255(16) 0.0009(14) 0.0025(14) 0.0013(14)
C49 0.0201(15) 0.0227(16) 0.0199(14) -0.0033(12) 0.0003(12) 0.0027(12)
C50 0.0298(17) 0.0260(17) 0.0228(15) -0.0016(13) 0.0030(13) -0.0034(14)
C51 0.035(2) 0.036(2) 0.0369(19) -0.0055(16) -0.0011(16) -0.0141(16)
C52 0.043(2) 0.0290(19) 0.0341(19) -0.0071(15) 0.0138(16) -0.0007(16)
C53 0.0221(16) 0.0230(16) 0.0255(15) -0.0029(13) 0.0054(13) -0.0044(13)
C54 0.0297(19) 0.035(2) 0.0382(19) -0.0079(16) 0.0137(16) -0.0033(15)
C55 0.039(2) 0.0301(19) 0.0287(17) 0.0005(15) 0.0025(15) -0.0064(16)
C56 0.0258(17) 0.0356(19) 0.0311(17) -0.0063(15) 0.0099(14) -0.0024(15)
C57 0.0179(15) 0.0279(17) 0.0175(14) -0.0085(12) 0.0024(12) -0.0004(13)
C58 0.0189(15) 0.0264(17) 0.0228(15) -0.0057(13) 0.0030(12) 0.0041(13)
C59 0.0227(16) 0.0219(16) 0.0154(14) -0.0056(11) 0.0014(12) 0.0023(12)
C60 0.0245(16) 0.0245(17) 0.0262(16) -0.0009(13) 0.0021(13) 0.0055(13)
C61 0.0251(17) 0.0291(18) 0.0327(17) -0.0025(14) 0.0133(14) 0.0027(14)
C62 0.0208(15) 0.0237(16) 0.0193(14) -0.0012(12) 0.0032(12) 0.0020(13)
C63 0.0240(16) 0.0236(17) 0.0279(16) -0.0058(13) 0.0060(13) 0.0052(13)
C64 0.0250(16) 0.0204(16) 0.0238(15) -0.0011(13) -0.0037(13) 0.0017(13)
C65 0.0289(18) 0.0247(17) 0.0343(18) -0.0059(14) -0.0017(15) 0.0035(14)
C66 0.075(3) 0.0211(19) 0.052(2) -0.0024(17) 0.023(2) -0.0008(19)
C67 0.047(2) 0.0223(18) 0.0355(18) 0.0006(14) 0.0061(16) -0.0017(16)
C68 0.0368(18) 0.0211(16) 0.0230(15) -0.0019(13) 0.0023(14) 0.0032(14)
C69 0.0285(17) 0.0226(17) 0.0271(16) -0.0020(13) 0.0000(14) -0.0055(13)
C70 0.0215(16) 0.0260(17) 0.0233(15) -0.0010(13) 0.0031(13) -0.0020(13)
C71 0.0222(15) 0.0206(15) 0.0172(14) -0.0007(12) 0.0007(12) 0.0002(12)
C72 0.0218(16) 0.0234(16) 0.0207(15) -0.0016(12) 0.0014(12) -0.0023(13)
C73 0.0260(16) 0.0251(17) 0.0241(15) -0.0039(13) 0.0038(13) 0.0050(13)
C74 0.0194(15) 0.0210(15) 0.0129(13) 0.0007(11) 0.0024(11) -0.0004(12)
C75 0.0257(17) 0.0253(17) 0.0272(16) -0.0089(14) -0.0036(14) 0.0034(14)
C76 0.0198(15) 0.0171(15) 0.0195(14) -0.0011(12) 0.0020(12) 0.0024(12)
C77 0.0237(16) 0.0236(17) 0.0273(16) 0.0034(13) 0.0080(13) 0.0018(13)
C78 0.0212(16) 0.0237(17) 0.0340(17) -0.0009(14) -0.0013(14) 0.0042(13)
C79 0.0293(18) 0.0327(19) 0.0277(17) -0.0051(14) 0.0110(14) -0.0010(15)
C80 0.0194(15) 0.0199(15) 0.0197(14) -0.0032(12) 0.0030(12) 0.0004(12)
C81 0.039(2) 0.046(2) 0.046(2) 0.0063(18) 0.0133(18) -0.0158(18)
C82 0.0327(18) 0.0323(19) 0.0256(16) 0.0052(14) 0.0017(14) -0.0109(15)
C83 0.044(2) 0.0257(18) 0.0387(19) 0.0082(15) 0.0021(16) -0.0133(16)
C84 0.051(2) 0.0171(16) 0.0234(16) 0.0015(13) 0.0018(15) -0.0034(15)
C85 0.070(3) 0.023(2) 0.047(2) 0.0028(17) 0.000(2) 0.0003(19)
C86 0.0351(19) 0.045(2) 0.0323(18) -0.0106(16) 0.0159(16) -0.0100(17)
C87 0.0158(14) 0.0336(17) 0.0178(14) -0.0032(13) 0.0026(12) 0.0007(13)
C88 0.0212(16) 0.0325(18) 0.0250(15) 0.0002(14) 0.0087(13) -0.0046(13)
C89 0.0155(14) 0.0258(16) 0.0218(14) 0.0025(13) 0.0007(12) -0.0017(12)
C90 0.0314(18) 0.0290(18) 0.0358(18) -0.0003(15) 0.0138(15) -0.0055(15)
C91 0.0359(19) 0.0286(18) 0.0272(17) -0.0024(14) 0.0121(15) 0.0050(15)
C92 0.0237(15) 0.0236(16) 0.0182(14) -0.0043(12) 0.0036(12) -0.0029(13)
C93 0.0282(17) 0.0294(17) 0.0184(14) 0.0006(13) 0.0111(13) 0.0008(14)
C94 0.0263(16) 0.0289(17) 0.0159(14) 0.0010(13) 0.0024(12) -0.0031(13)
C95 0.051(2) 0.0286(19) 0.0236(16) 0.0035(14) 0.0141(16) 0.0015(16)
C96 0.053(2) 0.031(2) 0.0308(18) -0.0025(15) 0.0173(17) 0.0040(17)
C97 0.0307(18) 0.0274(18) 0.0234(16) -0.0010(13) 0.0095(14) -0.0017(14)
C98 0.0232(16) 0.0186(15) 0.0217(15) -0.0019(12) 0.0005(12) -0.0012(12)
C99 0.0351(18) 0.0215(16) 0.0189(15) 0.0033(12) 0.0017(13) -0.0024(14)
C100 0.0280(16) 0.0216(16) 0.0175(14) -0.0006(12) 0.0027(12) -0.0039(13)
C101 0.0186(15) 0.0227(16) 0.0194(14) 0.0000(12) -0.0015(12) -0.0017(12)
C102 0.0240(16) 0.0220(16) 0.0193(14) 0.0049(12) -0.0005(12) 0.0012(13)
C103 0.0250(16) 0.0268(17) 0.0168(14) 0.0017(12) 0.0006(12) 0.0005(13)
C104 0.0225(15) 0.0217(16) 0.0181(14) 0.0020(12) 0.0005(12) -0.0010(12)
C105 0.080(3) 0.074(3) 0.037(2) 0.002(2) -0.006(2) 0.052(3)
C106 0.093(4) 0.039(2) 0.060(3) 0.000(2) 0.028(3) -0.007(2)
C107 0.054(2) 0.035(2) 0.0245(16) 0.0008(15) 0.0019(16) 0.0204(17)
C108 0.044(2) 0.055(3) 0.058(3) 0.008(2) 0.020(2) 0.012(2)
C109 0.070(3) 0.048(3) 0.038(2) -0.0072(19) -0.002(2) 0.021(2)
C110 0.0388(19) 0.0295(18) 0.0243(16) -0.0016(14) -0.0002(14) 0.0130(15)

loop_
_atom_type_symbol
_atom_type_description
_atom_type_scat_dispersion_real
_atom_type_scat_dispersion_imag
_atom_type_scat_source
C C 0.0033 0.0016 'International Tables Vol C Tables 4.2.6.8 and 6.1.1.4'
H H 0.0000 0.0000 'International Tables Vol C Tables 4.2.6.8 and 6.1.1.4'
Cu Cu 0.3201 1.2651 'International Tables Vol C Tables 4.2.6.8 and 6.1.1.4'
F F 0.0171 0.0103 'International Tables Vol C Tables 4.2.6.8 and 6.1.1.4'
N N 0.0061 0.0033 'International Tables Vol C Tables 4.2.6.8 and 6.1.1.4'
O O 0.0106 0.0060 'International Tables Vol C Tables 4.2.6.8 and 6.1.1.4'
Tb Tb -0.1723 4.1537 'International Tables Vol C Tables 4.2.6.8 and 6.1.1.4'

loop_
_geom_angle_atom_site_label_1
_geom_angle_atom_site_label_2
_geom_angle_atom_site_label_3
_geom_angle
O9 Tb1 O11 137.71(7)
O9 Tb1 O6 104.92(7)
O11 Tb1 O6 90.61(7)
O9 Tb1 O14 89.86(7)
O11 Tb1 O14 105.45(7)
O6 Tb1 O14 136.72(7)
O9 Tb1 O12 74.27(7)
O11 Tb1 O12 147.66(7)
O6 Tb1 O12 72.19(7)
O14 Tb1 O12 73.29(7)
O9 Tb1 O10 73.36(7)
O11 Tb1 O10 73.16(7)
O6 Tb1 O10 148.17(7)
O14 Tb1 O10 74.86(7)
O12 Tb1 O10 134.01(7)
O9 Tb1 O13 146.18(7)
O11 Tb1 O13 75.66(7)
O6 Tb1 O13 74.05(7)
O14 Tb1 O13 71.67(7)
O12 Tb1 O13 73.38(7)
O10 Tb1 O13 125.28(7)
O9 Tb1 O8 73.12(8)
O11 Tb1 O8 73.75(7)
O6 Tb1 O8 74.42(7)
O14 Tb1 O8 148.38(7)
O12 Tb1 O8 124.43(7)
O10 Tb1 O8 74.79(7)
O13 Tb1 O8 135.25(7)
O25 Tb2 O28 138.50(7)
O25 Tb2 O30 103.93(7)
O28 Tb2 O30 91.12(8)
O25 Tb2 O27 74.79(7)
O28 Tb2 O27 146.58(7)
O30 Tb2 O27 73.63(7)
O25 Tb2 O26 147.02(7)
O28 Tb2 O26 73.99(7)
O30 Tb2 O26 75.18(7)
O27 Tb2 O26 73.41(7)
O25 Tb2 O24 72.85(7)
O28 Tb2 O24 74.67(7)
O30 Tb2 O24 74.07(7)
O27 Tb2 O24 126.29(7)
O26 Tb2 O24 135.06(7)
O25 Tb2 O22 89.42(7)
O28 Tb2 O22 104.17(7)
O30 Tb2 O22 139.10(7)
O27 Tb2 O22 73.00(7)
O26 Tb2 O22 73.15(7)
O24 Tb2 O22 146.33(7)
O25 Tb2 O29 73.74(7)
O28 Tb2 O29 73.07(8)
O30 Tb2 O29 147.29(7)
O27 Tb2 O29 133.59(7)
O26 Tb2 O29 124.65(7)
O24 Tb2 O29 74.17(7)
O22 Tb2 O29 73.45(7)
O4 Cu1 O1 175.38(9)
O4 Cu1 O3 92.94(9)
O1 Cu1 O3 85.19(9)
O4 Cu1 O2 90.44(9)
O1 Cu1 O2 92.49(9)
O3 Cu1 O2 164.28(9)
O4 Cu1 O5 93.80(8)
O1 Cu1 O5 82.71(8)
O3 Cu1 O5 106.46(8)
O2 Cu1 O5 88.60(8)
O20 Cu2 O18 177.47(9)
O20 Cu2 O17 87.24(9)
O18 Cu2 O17 92.76(9)
O20 Cu2 O19 93.02(9)
O18 Cu2 O19 87.59(9)
O17 Cu2 O19 166.01(9)
O20 Cu2 O21 89.16(8)
O18 Cu2 O21 88.34(8)
O17 Cu2 O21 98.81(8)
O19 Cu2 O21 95.18(8)
O20 Cu2 O15 93.42(9)
O18 Cu2 O15 89.11(9)
O17 Cu2 O15 87.05(9)
O19 Cu2 O15 78.96(9)
O21 Cu2 O15 173.71(8)
C4 O1 Cu1 124.6(2)
C2 O2 Cu1 124.1(2)
C7 O3 Cu1 123.8(2)
C8 O4 Cu1 123.3(2)
N1 O5 Cu1 123.12(16)
N2 O6 Tb1 140.18(17)
C13 O7 C12 118.9(3)
C27 O8 Tb1 132.6(2)
C29 O9 Tb1 134.1(2)
C39 O10 Tb1 131.62(19)
C37 O11 Tb1 133.2(2)
C32 O12 Tb1 134.7(2)
C34 O13 Tb1 133.6(2)
N3 O14 Tb1 135.00(17)
N4 O15 Cu2 171.5(2)
C43 O16 C42 118.1(3)
C59 O17 Cu2 124.3(2)
C57 O18 Cu2 124.5(2)
C64 O19 Cu2 122.9(2)
C62 O20 Cu2 123.4(2)
N5 O21 Cu2 124.42(16)
N6 O22 Tb2 137.54(16)
C68 O23 C67 117.7(3)
C94 O24 Tb2 133.28(19)
C92 O25 Tb2 134.50(19)
C87 O26 Tb2 133.7(2)
C89 O27 Tb2 133.72(19)
C84 O28 Tb2 134.6(2)
C82 O29 Tb2 132.5(2)
N7 O30 Tb2 137.67(18)
C98 O32 C97 117.6(2)
O5 N1 C19 125.7(2)
O5 N1 C21 122.5(2)
C19 N1 C21 111.7(2)
O6 N2 C19 125.9(2)
O6 N2 C24 120.2(2)
C19 N2 C24 113.0(2)
O14 N3 C49 125.8(3)
O14 N3 C53 120.1(2)
C49 N3 C53 113.5(2)
O15 N4 C49 125.5(3)
O15 N4 C50 121.7(2)
C49 N4 C50 112.5(2)
O21 N5 C74 125.8(2)
O21 N5 C80 121.4(2)
C74 N5 C80 112.3(2)
O22 N6 C74 125.9(2)
O22 N6 C76 120.6(2)
C74 N6 C76 112.7(2)
O30 N7 C104 126.2(3)
O30 N7 C110 119.8(2)
C104 N7 C110 113.3(2)
O31 N8 C104 126.3(3)
O31 N8 C107 121.1(2)
C104 N8 C107 112.5(2)
F6 C1 F5 107.7(3)
F6 C1 F4 105.7(3)
F5 C1 F4 106.3(3)
F6 C1 C2 112.0(3)
F5 C1 C2 113.4(3)
F4 C1 C2 111.3(3)
O2 C2 C3 128.1(3)
O2 C2 C1 113.1(3)
C3 C2 C1 118.7(3)
C4 C3 C2 121.3(3)
O1 C4 C3 128.6(3)
O1 C4 C5 111.7(3)
C3 C4 C5 119.7(3)
F1B C5 F2A 109.9(5)
F1B C5 F3A 85.9(5)
F2A C5 F3A 108.9(4)
F1B C5 F3B 114.0(5)
F2A C5 F3B 92.7(4)
F3A C5 F3B 28.7(2)
F1B C5 F2B 111.7(6)
F2A C5 F2B 13.4(4)
F3A C5 F2B 122.0(4)
F3B C5 F2B 103.4(5)
F1B C5 F1A 19.3(3)
F2A C5 F1A 101.9(5)
F3A C5 F1A 105.2(5)
F3B C5 F1A 133.0(6)
F2B C5 F1A 99.7(5)
F1B C5 C4 114.6(3)
F2A C5 C4 118.6(4)
F3A C5 C4 114.2(3)
F3B C5 C4 105.0(3)
F2B C5 C4 107.3(4)
F1A C5 C4 106.4(3)
F10 C6 F12 107.7(3)
F10 C6 F11 107.6(3)
F12 C6 F11 107.5(3)
F10 C6 C7 112.3(3)
F12 C6 C7 109.5(3)
F11 C6 C7 112.1(3)
O3 C7 C9 127.5(3)
O3 C7 C6 114.8(3)
C9 C7 C6 117.7(3)
O4 C8 C9 128.7(3)
O4 C8 C10 112.5(3)
C9 C8 C10 118.8(3)
C8 C9 C7 121.4(3)
F9 C10 F8 107.8(3)
F9 C10 F7 106.9(3)
F8 C10 F7 106.7(3)
F9 C10 C8 111.1(3)
F8 C10 C8 110.8(3)
F7 C10 C8 113.3(3)
O7 C12 C11 107.0(4)
O7 C13 C14 125.1(3)
O7 C13 C18 115.2(3)
C14 C13 C18 119.7(3)
C15 C14 C13 119.5(3)
C14 C15 C16 121.4(3)
C15 C16 C17 118.6(3)
C15 C16 C19 121.0(3)
C17 C16 C19 120.4(3)
C18 C17 C16 120.4(3)
C17 C18 C13 120.3(3)
N2 C19 N1 107.1(3)
N2 C19 C16 127.2(3)
N1 C19 C16 125.7(3)
N1 C21 C20 110.0(2)
N1 C21 C22 107.1(2)
C20 C21 C22 110.5(3)
N1 C21 C24 99.4(2)
C20 C21 C24 116.0(3)
C22 C21 C24 113.0(3)
N2 C24 C25 110.4(2)
N2 C24 C23 106.6(2)
C25 C24 C23 110.8(3)
N2 C24 C21 99.2(2)
C25 C24 C21 115.8(3)
C23 C24 C21 113.0(2)
F14A C26 F13B 51.9(4)
F14A C26 F15A 119.3(5)
F13B C26 F15A 123.1(5)
F14A C26 F15B 125.3(6)
F13B C26 F15B 108.3(5)
F15A C26 F15B 21.5(5)
F14A C26 F14B 52.2(4)
F13B C26 F14B 103.0(4)
F15A C26 F14B 84.8(4)
F15B C26 F14B 104.0(5)
F14A C26 F13A 101.0(5)
F13B C26 F13A 50.3(4)
F15A C26 F13A 92.7(5)
F15B C26 F13A 71.4(5)
F14B C26 F13A 145.0(4)
F14A C26 C27 118.3(4)
F13B C26 C27 114.9(4)
F15A C26 C27 115.0(4)
F15B C26 C27 116.1(5)
F14B C26 C27 109.0(3)
F13A C26 C27 103.6(4)
O8 C27 C28 127.6(3)
O8 C27 C26 115.4(3)
C28 C27 C26 117.0(3)
C27 C28 C29 122.2(3)
O9 C29 C28 127.6(3)
O9 C29 C30 114.1(3)
C28 C29 C30 118.3(3)
F17 C30 F18 107.0(3)
F17 C30 F16 106.9(3)
F18 C30 F16 108.1(3)
F17 C30 C29 112.4(3)
F18 C30 C29 109.9(3)
F16 C30 C29 112.3(3)
F29 C31 F28 106.6(3)
F29 C31 F30 107.8(3)
F28 C31 F30 106.4(3)
F29 C31 C32 114.3(3)
F28 C31 C32 111.0(3)
F30 C31 C32 110.4(3)
O12 C32 C33 128.5(3)
O12 C32 C31 112.8(3)
C33 C32 C31 118.7(3)
C32 C33 C34 121.4(3)
O13 C34 C33 128.5(3)
O13 C34 C35 113.7(3)
C33 C34 C35 117.8(3)
F25 C35 F27 106.7(3)
F25 C35 F26 107.6(3)
F27 C35 F26 106.2(3)
F25 C35 C34 110.8(3)
F27 C35 C34 111.7(3)
F26 C35 C34 113.5(3)
F23 C36 F22 106.8(3)
F23 C36 F24 108.5(3)
F22 C36 F24 106.4(3)
F23 C36 C37 110.3(3)
F22 C36 C37 112.5(3)
F24 C36 C37 112.1(3)
O11 C37 C38 128.2(3)
O11 C37 C36 114.6(3)
C38 C37 C36 117.2(3)
C37 C38 C39 121.6(3)
O10 C39 C38 127.8(3)
O10 C39 C40 114.1(3)
C38 C39 C40 118.2(3)
F20 C40 F21 107.0(3)
F20 C40 F19 107.2(3)
F21 C40 F19 106.6(3)
F20 C40 C39 114.3(3)
F21 C40 C39 110.6(3)
F19 C40 C39 110.8(3)
O16 C42 C41 107.0(3)
O16 C43 C48 124.7(3)
O16 C43 C44 115.6(3)
C48 C43 C44 119.6(3)
C45 C44 C43 121.0(3)
C44 C45 C46 120.1(3)
C47 C46 C45 118.8(3)
C47 C46 C49 120.9(3)
C45 C46 C49 120.3(3)
C48 C47 C46 120.6(3)
C43 C48 C47 119.9(3)
N3 C49 N4 106.3(3)
N3 C49 C46 127.4(3)
N4 C49 C46 126.2(3)
N4 C50 C51 109.8(3)
N4 C50 C52 106.2(3)
C51 C50 C52 111.7(3)
N4 C50 C53 99.5(2)
C51 C50 C53 115.8(3)
C52 C50 C53 112.6(3)
N3 C53 C55 110.7(3)
N3 C53 C54 106.1(3)
C55 C53 C54 110.5(3)
N3 C53 C50 99.4(2)
C55 C53 C50 115.6(3)
C54 C53 C50 113.5(3)
F36 C56 F35 108.1(3)
F36 C56 F34 107.5(3)
F35 C56 F34 107.4(3)
F36 C56 C57 110.0(3)
F35 C56 C57 111.0(3)
F34 C56 C57 112.8(3)
O18 C57 C58 128.6(3)
O18 C57 C56 112.8(3)
C58 C57 C56 118.5(3)
C57 C58 C59 121.4(3)
O17 C59 C58 128.1(3)
O17 C59 C60 113.2(3)
C58 C59 C60 118.7(3)
F33 C60 F31 107.3(3)
F33 C60 F32 106.8(3)
F31 C60 F32 107.0(3)
F33 C60 C59 111.4(2)
F31 C60 C59 113.2(3)
F32 C60 C59 110.8(2)
F41 C61 F40 107.6(3)
F41 C61 F42 107.2(3)
F40 C61 F42 107.2(3)
F41 C61 C62 113.3(3)
F40 C61 C62 110.8(3)
F42 C61 C62 110.4(3)
O20 C62 C63 129.0(3)
O20 C62 C61 112.4(3)
C63 C62 C61 118.6(3)
C62 C63 C64 121.3(3)
O19 C64 C63 128.2(3)
O19 C64 C65 115.0(3)
C63 C64 C65 116.7(3)
F38 C65 F37 107.7(3)
F38 C65 F39 107.4(3)
F37 C65 F39 107.1(3)
F38 C65 C64 112.1(3)
F37 C65 C64 109.9(3)
F39 C65 C64 112.5(3)
O23 C67 C66 106.8(3)
O23 C68 C69 125.4(3)
O23 C68 C73 115.2(3)
C69 C68 C73 119.4(3)
C70 C69 C68 120.2(3)
C69 C70 C71 120.7(3)
C70 C71 C72 118.8(3)
C70 C71 C74 121.0(3)
C72 C71 C74 120.2(3)
C73 C72 C71 120.3(3)
C72 C73 C68 120.6(3)
N6 C74 N5 107.3(2)
N6 C74 C71 126.1(3)
N5 C74 C71 126.6(3)
N6 C76 C75 110.5(2)
N6 C76 C77 106.2(2)
C75 C76 C77 110.8(3)
N6 C76 C80 99.7(2)
C75 C76 C80 115.4(2)
C77 C76 C80 113.4(2)
N5 C80 C78 110.0(2)
N5 C80 C79 106.5(2)
C78 C80 C79 111.0(3)
N5 C80 C76 99.9(2)
C78 C80 C76 115.1(3)
C79 C80 C76 113.5(2)
F46A C81 F47B 77.8(4)
F46A C81 F48A 116.6(6)
F47B C81 F48A 120.5(5)
F46A C81 F48B 126.4(7)
F47B C81 F48B 107.0(5)
F48A C81 F48B 16.7(5)
F46A C81 F47A 110.6(4)
F47B C81 F47A 33.0(3)
F48A C81 F47A 100.7(5)
F48B C81 F47A 84.3(5)
F46A C81 F58 35.3(3)
F47B C81 F58 106.4(4)
F48A C81 F58 84.3(5)
F48B C81 F58 97.8(6)
F47A C81 F58 134.4(4)
F46A C81 C82 109.7(4)
F47B C81 C82 118.9(4)
F48A C81 C82 109.5(4)
F48B C81 C82 113.0(5)
F47A C81 C82 109.2(4)
F58 C81 C82 111.5(3)
O29 C82 C83 127.5(3)
O29 C82 C81 114.7(3)
C83 C82 C81 117.8(3)
C82 C83 C84 122.0(3)
O28 C84 C83 127.7(3)
O28 C84 C85 114.3(3)
C83 C84 C85 118.0(3)
F45 C85 F44 108.9(3)
F45 C85 F43 106.4(4)
F44 C85 F43 106.0(3)
F45 C85 C84 110.7(3)
F44 C85 C84 113.4(4)
F43 C85 C84 111.2(3)
F52B C86 F54B 105.6(5)
F52B C86 F53B 101.0(5)
F54B C86 F53B 105.8(7)
F52B C86 F53A 108.9(5)
F54B C86 F53A 84.0(7)
F53B C86 F53A 21.9(3)
F52B C86 F54A 96.2(5)
F54B C86 F54A 21.2(3)
F53B C86 F54A 126.8(7)
F53A C86 F54A 105.1(7)
F52B C86 F52A 14.7(4)
F54B C86 F52A 117.8(5)
F53B C86 F52A 103.7(5)
F53A C86 F52A 116.5(5)
F54A C86 F52A 105.2(5)
F52B C86 C87 121.2(4)
F54B C86 C87 114.6(4)
F53B C86 C87 106.8(4)
F53A C86 C87 116.0(4)
F54A C86 C87 106.1(3)
F52A C86 C87 107.0(4)
O26 C87 C88 128.5(3)
O26 C87 C86 113.1(3)
C88 C87 C86 118.3(3)
C87 C88 C89 121.2(3)
O27 C89 C88 128.4(3)
O27 C89 C90 113.1(3)
C88 C89 C90 118.5(3)
F50 C90 F49 108.3(3)
F50 C90 F51 107.3(3)
F49 C90 F51 106.6(3)
F50 C90 C89 112.9(3)
F49 C90 C89 111.4(3)
F51 C90 C89 110.0(3)
F59 C91 F1 106.7(3)
F59 C91 F60 109.3(3)
F1 C91 F60 105.6(3)
F59 C91 C92 112.9(3)
F1 C91 C92 112.2(3)
F60 C91 C92 109.8(3)
O25 C92 C93 127.9(3)
O25 C92 C91 114.3(3)
C93 C92 C91 117.8(3)
C94 C93 C92 120.9(3)
O24 C94 C93 128.1(3)
O24 C94 C95 113.5(3)
C93 C94 C95 118.3(3)
F55 C95 F57 106.9(3)
F55 C95 F56 107.2(3)
F57 C95 F56 106.2(3)
F55 C95 C94 114.4(3)
F57 C95 C94 110.6(3)
F56 C95 C94 111.0(3)
O32 C97 C96 107.4(3)
O32 C98 C103 124.9(3)
O32 C98 C99 115.8(3)
C103 C98 C99 119.4(3)
C100 C99 C98 120.9(3)
C99 C100 C101 120.4(3)
C102 C101 C100 118.5(3)
C102 C101 C104 120.9(3)
C100 C101 C104 120.5(3)
C103 C102 C101 121.1(3)
C102 C103 C98 119.7(3)
N7 C104 N8 106.9(3)
N7 C104 C101 127.4(3)
N8 C104 C101 125.6(3)
C105 C107 N8 112.2(3)
C105 C107 C110 120.3(3)
N8 C107 C110 101.0(3)
C105 C107 C106 108.0(4)
N8 C107 C106 104.9(3)
C110 C107 C106 109.4(3)
C109 C110 N7 112.2(3)
C109 C110 C107 119.3(3)
N7 C110 C107 100.8(3)
C109 C110 C108 109.2(3)
N7 C110 C108 104.2(3)
C107 C110 C108 109.9(3)

loop_
_geom_bond_atom_site_label_1
_geom_bond_atom_site_label_2
_geom_bond_distance
Tb1 O9 2.341(2)
Tb1 O11 2.343(2)
Tb1 O6 2.3506(19)
Tb1 O14 2.352(2)
Tb1 O12 2.351(2)
Tb1 O10 2.3774(19)
Tb1 O13 2.381(2)
Tb1 O8 2.384(2)
Tb2 O25 2.3396(19)
Tb2 O28 2.339(2)
Tb2 O30 2.355(2)
Tb2 O27 2.357(2)
Tb2 O26 2.366(2)
Tb2 O24 2.3665(19)
Tb2 O22 2.3768(19)
Tb2 O29 2.388(2)
Cu1 O4 1.926(2)
Cu1 O1 1.928(2)
Cu1 O3 1.944(2)
Cu1 O2 1.960(2)
Cu1 O5 2.3757(19)
Cu2 O20 1.933(2)
Cu2 O18 1.938(2)
Cu2 O17 1.954(2)
Cu2 O19 1.961(2)
Cu2 O21 2.339(2)
Cu2 O15 2.468(2)
O1 C4 1.259(4)
O2 C2 1.258(4)
O3 C7 1.255(4)
O4 C8 1.273(4)
O5 N1 1.285(3)
O6 N2 1.298(3)
O7 C13 1.356(4)
O7 C12 1.425(5)
O8 C27 1.247(4)
O9 C29 1.260(4)
O10 C39 1.257(4)
O11 C37 1.250(4)
O12 C32 1.250(4)
O13 C34 1.251(4)
O14 N3 1.306(3)
O15 N4 1.268(3)
O16 C43 1.368(4)
O16 C42 1.438(4)
O17 C59 1.259(4)
O18 C57 1.256(4)
O19 C64 1.248(4)
O20 C62 1.260(4)
O21 N5 1.286(3)
O22 N6 1.302(3)
O23 C68 1.358(4)
O23 C67 1.442(4)
O24 C94 1.253(4)
O25 C92 1.255(3)
O26 C87 1.249(4)
O27 C89 1.249(3)
O28 C84 1.246(4)
O29 C82 1.249(4)
O30 N7 1.306(3)
O31 N8 1.273(3)
O32 C98 1.361(4)
O32 C97 1.438(4)
N1 C19 1.359(4)
N1 C21 1.510(4)
N2 C19 1.335(4)
N2 C24 1.501(4)
N3 C49 1.336(4)
N3 C53 1.502(4)
N4 C49 1.368(4)
N4 C50 1.503(4)
N5 C74 1.357(4)
N5 C80 1.506(4)
N6 C74 1.340(4)
N6 C76 1.506(4)
N7 C104 1.332(4)
N7 C110 1.497(4)
N8 C104 1.370(4)
N8 C107 1.495(4)
F1 C91 1.316(4)
F1A C5 1.431(8)
F1B C5 1.272(7)
F2A C5 1.283(9)
F2B C5 1.402(10)
F3A C5 1.341(6)
F3B C5 1.358(7)
F4 C1 1.330(4)
F5 C1 1.325(4)
F6 C1 1.321(4)
F7 C10 1.338(4)
F8 C10 1.335(4)
F9 C10 1.328(4)
F10 C6 1.330(4)
F11 C6 1.333(4)
F12 C6 1.334(4)
F13A C26 1.460(8)
F13B C26 1.302(6)
F14A C26 1.258(8)
F14B C26 1.404(6)
F15A C26 1.306(9)
F15B C26 1.346(12)
F16 C30 1.340(4)
F17 C30 1.322(5)
F18 C30 1.336(4)
F19 C40 1.337(4)
F20 C40 1.324(4)
F21 C40 1.329(4)
F22 C36 1.317(4)
F23 C36 1.316(5)
F24 C36 1.332(4)
F25 C35 1.327(4)
F26 C35 1.335(4)
F27 C35 1.330(4)
F28 C31 1.331(4)
F29 C31 1.329(4)
F30 C31 1.337(4)
F31 C60 1.334(4)
F32 C60 1.336(4)
F33 C60 1.329(4)
F34 C56 1.337(4)
F35 C56 1.333(4)
F36 C56 1.326(4)
F37 C65 1.337(4)
F38 C65 1.333(4)
F39 C65 1.342(4)
F40 C61 1.330(4)
F41 C61 1.327(4)
F42 C61 1.333(4)
F43 C85 1.330(5)
F44 C85 1.327(5)
F45 C85 1.322(4)
F46A C81 1.251(7)
F47A C81 1.398(7)
F47B C81 1.289(6)
F48A C81 1.332(10)
F48B C81 1.339(11)
F49 C90 1.333(4)
F50 C90 1.329(4)
F51 C90 1.334(4)
F52A C86 1.414(10)
F52B C86 1.277(9)
F53A C86 1.360(9)
F53B C86 1.342(8)
F54A C86 1.373(8)
F54B C86 1.338(9)
F55 C95 1.311(4)
F56 C95 1.329(4)
F57 C95 1.322(4)
F58 C81 1.431(7)
F59 C91 1.313(4)
F60 C91 1.319(4)
C1 C2 1.531(5)
C2 C3 1.392(4)
C3 C4 1.378(5)
C4 C5 1.533(4)
C6 C7 1.537(4)
C7 C9 1.395(4)
C8 C9 1.376(4)
C8 C10 1.526(4)
C11 C12 1.508(5)
C13 C14 1.392(5)
C13 C18 1.400(5)
C14 C15 1.381(4)
C15 C16 1.392(4)
C16 C17 1.400(4)
C16 C19 1.456(4)
C17 C18 1.378(4)
C20 C21 1.512(4)
C21 C22 1.529(4)
C21 C24 1.552(4)
C23 C24 1.530(4)
C24 C25 1.513(4)
C26 C27 1.521(5)
C27 C28 1.390(5)
C28 C29 1.391(5)
C29 C30 1.531(5)
C31 C32 1.529(4)
C32 C33 1.390(4)
C33 C34 1.395(4)
C34 C35 1.531(5)
C36 C37 1.534(5)
C37 C38 1.391(4)
C38 C39 1.391(4)
C39 C40 1.530(4)
C41 C42 1.504(5)
C43 C48 1.386(5)
C43 C44 1.390(5)
C44 C45 1.367(5)
C45 C46 1.407(4)
C46 C47 1.395(4)
C46 C49 1.457(4)
C47 C48 1.385(5)
C50 C51 1.517(4)
C50 C52 1.537(5)
C50 C53 1.554(4)
C53 C55 1.513(4)
C53 C54 1.534(4)
C56 C57 1.539(4)
C57 C58 1.386(4)
C58 C59 1.390(4)
C59 C60 1.529(4)
C61 C62 1.538(4)
C62 C63 1.379(4)
C63 C64 1.395(5)
C64 C65 1.533(4)
C66 C67 1.503(5)
C68 C69 1.386(5)
C68 C73 1.403(5)
C69 C70 1.386(4)
C70 C71 1.397(4)
C71 C72 1.407(4)
C71 C74 1.456(4)
C72 C73 1.373(4)
C75 C76 1.518(4)
C76 C77 1.533(4)
C76 C80 1.553(4)
C78 C80 1.518(4)
C79 C80 1.529(4)
C81 C82 1.527(5)
C82 C83 1.394(5)
C83 C84 1.396(5)
C84 C85 1.530(5)
C86 C87 1.531(4)
C87 C88 1.391(4)
C88 C89 1.396(4)
C89 C90 1.535(4)
C91 C92 1.538(4)
C92 C93 1.396(4)
C93 C94 1.390(4)
C94 C95 1.530(4)
C96 C97 1.504(4)
C98 C103 1.386(4)
C98 C99 1.401(4)
C99 C100 1.368(4)
C100 C101 1.402(4)
C101 C102 1.398(4)
C101 C104 1.456(4)
C102 C103 1.387(4)
C105 C107 1.464(5)
C106 C107 1.586(6)
C107 C110 1.534(4)
C108 C110 1.575(5)
C109 C110 1.473(5)

loop_
_geom_torsion_atom_site_label_1
_geom_torsion_atom_site_label_2
_geom_torsion_atom_site_label_3
_geom_torsion_atom_site_label_4
_geom_torsion
O4 Cu1 O1 C4 119.4(11)
O3 Cu1 O1 C4 -174.4(2)
O2 Cu1 O1 C4 -10.0(2)
O5 Cu1 O1 C4 78.3(2)
O4 Cu1 O2 C2 -169.8(2)
O1 Cu1 O2 C2 6.6(2)
O3 Cu1 O2 C2 87.7(4)
O5 Cu1 O2 C2 -76.0(2)
O4 Cu1 O3 C7 -16.5(2)
O1 Cu1 O3 C7 167.7(2)
O2 Cu1 O3 C7 85.7(4)
O5 Cu1 O3 C7 -111.4(2)
O1 Cu1 O4 C8 78.9(12)
O3 Cu1 O4 C8 13.0(2)
O2 Cu1 O4 C8 -151.7(2)
O5 Cu1 O4 C8 119.7(2)
O4 Cu1 O5 N1 0.4(2)
O1 Cu1 O5 N1 177.4(2)
O3 Cu1 O5 N1 94.6(2)
O2 Cu1 O5 N1 -89.9(2)
O9 Tb1 O6 N2 76.2(3)
O11 Tb1 O6 N2 -64.0(3)
O14 Tb1 O6 N2 -177.5(2)
O12 Tb1 O6 N2 143.9(3)
O10 Tb1 O6 N2 -6.1(3)
O13 Tb1 O6 N2 -138.9(3)
O8 Tb1 O6 N2 9.0(3)
O9 Tb1 O8 C27 17.9(3)
O11 Tb1 O8 C27 -135.4(3)
O6 Tb1 O8 C27 129.3(3)
O14 Tb1 O8 C27 -42.2(3)
O12 Tb1 O8 C27 74.4(3)
O10 Tb1 O8 C27 -58.9(3)
O13 Tb1 O8 C27 175.9(3)
O11 Tb1 O9 C29 25.8(3)
O6 Tb1 O9 C29 -82.2(3)
O14 Tb1 O9 C29 138.9(3)
O12 Tb1 O9 C29 -148.4(3)
O10 Tb1 O9 C29 64.7(3)
O13 Tb1 O9 C29 -165.7(2)
O8 Tb1 O9 C29 -14.0(3)
O9 Tb1 O10 C39 -132.0(3)
O11 Tb1 O10 C39 21.8(2)
O6 Tb1 O10 C39 -40.4(3)
O14 Tb1 O10 C39 133.5(3)
O12 Tb1 O10 C39 -179.0(2)
O13 Tb1 O10 C39 79.7(3)
O8 Tb1 O10 C39 -55.5(3)
O9 Tb1 O11 C37 20.2(3)
O6 Tb1 O11 C37 133.4(3)
O14 Tb1 O11 C37 -87.3(3)
O12 Tb1 O11 C37 -170.3(2)
O10 Tb1 O11 C37 -18.8(3)
O13 Tb1 O11 C37 -153.3(3)
O8 Tb1 O11 C37 59.8(3)
O9 Tb1 O12 C32 -170.7(3)
O11 Tb1 O12 C32 16.6(3)
O6 Tb1 O12 C32 77.5(3)
O14 Tb1 O12 C32 -76.0(3)
O10 Tb1 O12 C32 -124.0(3)
O13 Tb1 O12 C32 -0.6(3)
O8 Tb1 O12 C32 133.3(3)
O9 Tb1 O13 C34 16.5(3)
O11 Tb1 O13 C34 -171.5(3)
O6 Tb1 O13 C34 -76.7(3)
O14 Tb1 O13 C34 76.5(3)
O12 Tb1 O13 C34 -0.9(3)
O10 Tb1 O13 C34 131.7(3)
O8 Tb1 O13 C34 -123.4(3)
O9 Tb1 O14 N3 -60.4(2)
O11 Tb1 O14 N3 79.7(3)
O6 Tb1 O14 N3 -172.3(2)
O12 Tb1 O14 N3 -134.0(3)
O10 Tb1 O14 N3 12.4(2)
O13 Tb1 O14 N3 148.5(3)
O8 Tb1 O14 N3 -4.3(3)
O20 Cu2 O15 N4 87.1(17)
O18 Cu2 O15 N4 -92.7(17)
O17 Cu2 O15 N4 0.1(17)
O19 Cu2 O15 N4 180(100)
O21 Cu2 O15 N4 -158.8(13)
O20 Cu2 O17 C59 -177.2(2)
O18 Cu2 O17 C59 5.3(2)
O19 Cu2 O17 C59 -85.8(4)
O21 Cu2 O17 C59 94.1(2)
O15 Cu2 O17 C59 -83.6(2)
O20 Cu2 O18 C57 -93(2)
O17 Cu2 O18 C57 -3.1(2)
O19 Cu2 O18 C57 162.9(2)
O21 Cu2 O18 C57 -101.9(2)
O15 Cu2 O18 C57 83.9(2)
O20 Cu2 O19 C64 15.9(2)
O18 Cu2 O19 C64 -166.5(2)
O17 Cu2 O19 C64 -74.8(4)
O21 Cu2 O19 C64 105.4(2)
O15 Cu2 O19 C64 -77.0(2)
O18 Cu2 O20 C62 -116.0(19)
O17 Cu2 O20 C62 153.9(2)
O19 Cu2 O20 C62 -12.1(2)
O21 Cu2 O20 C62 -107.2(2)
O15 Cu2 O20 C62 67.0(2)
O20 Cu2 O21 N5 -15.9(2)
O18 Cu2 O21 N5 163.7(2)
O17 Cu2 O21 N5 71.1(2)
O19 Cu2 O21 N5 -108.9(2)
O15 Cu2 O21 N5 -130.2(8)
O25 Tb2 O22 N6 59.2(2)
O28 Tb2 O22 N6 -81.2(2)
O30 Tb2 O22 N6 170.0(2)
O27 Tb2 O22 N6 133.5(3)
O26 Tb2 O22 N6 -149.2(3)
O24 Tb2 O22 N6 2.4(3)
O29 Tb2 O22 N6 -14.0(2)
O25 Tb2 O24 C94 -16.4(3)
O28 Tb2 O24 C94 137.4(3)
O30 Tb2 O24 C94 -126.9(3)
O27 Tb2 O24 C94 -71.8(3)
O26 Tb2 O24 C94 -175.4(2)
O22 Tb2 O24 C94 44.8(3)
O29 Tb2 O24 C94 61.1(3)
O28 Tb2 O25 C92 -25.9(3)
O30 Tb2 O25 C92 82.2(3)
O27 Tb2 O25 C92 150.6(3)
O26 Tb2 O25 C92 166.4(2)
O24 Tb2 O25 C92 14.1(3)
O22 Tb2 O25 C92 -136.9(3)
O29 Tb2 O25 C92 -63.9(3)
O25 Tb2 O26 C87 -7.7(3)
O28 Tb2 O26 C87 -179.3(3)
O30 Tb2 O26 C87 85.2(3)
O27 Tb2 O26 C87 8.2(2)
O24 Tb2 O26 C87 133.3(2)
O22 Tb2 O26 C87 -68.6(3)
O29 Tb2 O26 C87 -123.8(3)
O25 Tb2 O27 C89 159.9(3)
O28 Tb2 O27 C89 -24.3(3)
O30 Tb2 O27 C89 -90.2(3)
O26 Tb2 O27 C89 -11.2(2)
O24 Tb2 O27 C89 -145.4(2)
O22 Tb2 O27 C89 65.8(3)
O29 Tb2 O27 C89 111.2(3)
O25 Tb2 O28 C84 -24.6(3)
O30 Tb2 O28 C84 -137.2(3)
O27 Tb2 O28 C84 161.6(3)
O26 Tb2 O28 C84 148.5(3)
O24 Tb2 O28 C84 -64.1(3)
O22 Tb2 O28 C84 81.1(3)
O29 Tb2 O28 C84 13.6(3)
O25 Tb2 O29 C82 137.2(3)
O28 Tb2 O29 C82 -17.5(3)
O30 Tb2 O29 C82 46.6(3)
O27 Tb2 O29 C82 -173.7(2)
O26 Tb2 O29 C82 -73.4(3)
O24 Tb2 O29 C82 60.9(3)
O22 Tb2 O29 C82 -128.5(3)
O25 Tb2 O30 N7 -78.8(3)
O28 Tb2 O30 N7 62.2(3)
O27 Tb2 O30 N7 -148.0(3)
O26 Tb2 O30 N7 135.3(3)
O24 Tb2 O30 N7 -11.6(2)
O22 Tb2 O30 N7 175.5(2)
O29 Tb2 O30 N7 2.7(3)
Cu1 O5 N1 C19 -67.9(3)
Cu1 O5 N1 C21 115.7(2)
Tb1 O6 N2 C19 -77.0(4)
Tb1 O6 N2 C24 114.7(3)
Tb1 O14 N3 C49 -77.6(4)
Tb1 O14 N3 C53 112.4(3)
Cu2 O15 N4 C49 146.4(15)
Cu2 O15 N4 C50 -26.9(19)
Cu2 O21 N5 C74 86.1(3)
Cu2 O21 N5 C80 -102.6(2)
Tb2 O22 N6 C74 80.1(3)
Tb2 O22 N6 C76 -110.6(3)
Tb2 O30 N7 C104 76.2(4)
Tb2 O30 N7 C110 -114.1(3)
Cu1 O2 C2 C3 -1.3(4)
Cu1 O2 C2 C1 180.00(19)
F6 C1 C2 O2 -61.2(4)
F5 C1 C2 O2 176.6(3)
F4 C1 C2 O2 56.8(4)
F6 C1 C2 C3 119.9(3)
F5 C1 C2 C3 -2.2(4)
F4 C1 C2 C3 -122.0(3)
O2 C2 C3 C4 -3.8(5)
C1 C2 C3 C4 174.9(3)
Cu1 O1 C4 C3 8.6(4)
Cu1 O1 C4 C5 -172.31(19)
C2 C3 C4 O1 -0.2(5)
C2 C3 C4 C5 -179.3(3)
O1 C4 C5 F1B -42.6(5)
C3 C4 C5 F1B 136.6(4)
O1 C4 C5 F2A -175.2(5)
C3 C4 C5 F2A 4.0(6)
O1 C4 C5 F3A 54.2(5)
C3 C4 C5 F3A -126.6(4)
O1 C4 C5 F3B 83.2(4)
C3 C4 C5 F3B -97.6(4)
O1 C4 C5 F2B -167.3(5)
C3 C4 C5 F2B 11.9(6)
O1 C4 C5 F1A -61.4(4)
C3 C4 C5 F1A 117.8(4)
Cu1 O3 C7 C9 13.3(4)
Cu1 O3 C7 C6 -164.89(19)
F10 C6 C7 O3 -144.9(3)
F12 C6 C7 O3 95.6(3)
F11 C6 C7 O3 -23.6(4)
F10 C6 C7 C9 36.8(4)
F12 C6 C7 C9 -82.7(3)
F11 C6 C7 C9 158.0(3)
Cu1 O4 C8 C9 -5.9(4)
Cu1 O4 C8 C10 174.21(19)
O4 C8 C9 C7 -3.3(5)
C10 C8 C9 C7 176.5(3)
O3 C7 C9 C8 -0.8(5)
C6 C7 C9 C8 177.3(3)
O4 C8 C10 F9 -61.0(3)
C9 C8 C10 F9 119.1(3)
O4 C8 C10 F8 58.8(4)
C9 C8 C10 F8 -121.0(3)
O4 C8 C10 F7 178.7(3)
C9 C8 C10 F7 -1.2(4)
C13 O7 C12 C11 -179.3(3)
C12 O7 C13 C14 -2.6(5)
C12 O7 C13 C18 176.8(3)
O7 C13 C14 C15 179.6(3)
C18 C13 C14 C15 0.2(5)
C13 C14 C15 C16 -0.7(5)
C14 C15 C16 C17 0.9(4)
C14 C15 C16 C19 -177.9(3)
C15 C16 C17 C18 -0.5(4)
C19 C16 C17 C18 178.3(3)
C16 C17 C18 C13 0.0(4)
O7 C13 C18 C17 -179.3(3)
C14 C13 C18 C17 0.2(5)
O6 N2 C19 N1 -179.6(2)
C24 N2 C19 N1 -10.6(3)
O6 N2 C19 C16 -0.4(5)
C24 N2 C19 C16 168.6(3)
O5 N1 C19 N2 172.2(2)
C21 N1 C19 N2 -11.1(3)
O5 N1 C19 C16 -7.0(4)
C21 N1 C19 C16 169.7(3)
C15 C16 C19 N2 148.5(3)
C17 C16 C19 N2 -30.3(4)
C15 C16 C19 N1 -32.4(4)
C17 C16 C19 N1 148.8(3)
O5 N1 C21 C20 -34.6(4)
C19 N1 C21 C20 148.5(3)
O5 N1 C21 C22 85.5(3)
C19 N1 C21 C22 -91.3(3)
O5 N1 C21 C24 -156.8(2)
C19 N1 C21 C24 26.4(3)
O6 N2 C24 C25 -42.0(3)
C19 N2 C24 C25 148.3(3)
O6 N2 C24 C23 78.4(3)
C19 N2 C24 C23 -91.3(3)
O6 N2 C24 C21 -164.0(2)
C19 N2 C24 C21 26.3(3)
N1 C21 C24 N2 -28.5(2)
C20 C21 C24 N2 -146.3(3)
C22 C21 C24 N2 84.7(3)
N1 C21 C24 C25 -146.6(2)
C20 C21 C24 C25 95.6(3)
C22 C21 C24 C25 -33.4(4)
N1 C21 C24 C23 84.1(3)
C20 C21 C24 C23 -33.7(4)
C22 C21 C24 C23 -162.7(3)
Tb1 O8 C27 C28 -16.9(5)
Tb1 O8 C27 C26 163.2(2)
F14A C26 C27 O8 -171.4(5)
F13B C26 C27 O8 130.2(4)
F15A C26 C27 O8 -21.6(6)
F15B C26 C27 O8 2.2(7)
F14B C26 C27 O8 -114.8(4)
F13A C26 C27 O8 77.9(5)
F14A C26 C27 C28 8.6(7)
F13B C26 C27 C28 -49.8(5)
F15A C26 C27 C28 158.4(4)
F15B C26 C27 C28 -177.8(5)
F14B C26 C27 C28 65.2(5)
F13A C26 C27 C28 -102.0(4)
O8 C27 C28 C29 1.9(6)
C26 C27 C28 C29 -178.2(3)
Tb1 O9 C29 C28 8.6(5)
Tb1 O9 C29 C30 -168.9(2)
C27 C28 C29 O9 2.6(5)
C27 C28 C29 C30 -179.9(3)
O9 C29 C30 F17 -37.1(4)
C28 C29 C30 F17 145.2(3)
O9 C29 C30 F18 82.0(4)
C28 C29 C30 F18 -95.8(4)
O9 C29 C30 F16 -157.7(3)
C28 C29 C30 F16 24.5(4)
Tb1 O12 C32 C33 1.7(5)
Tb1 O12 C32 C31 -178.46(18)
F29 C31 C32 O12 178.1(3)
F28 C31 C32 O12 -61.4(4)
F30 C31 C32 O12 56.4(4)
F29 C31 C32 C33 -2.1(4)
F28 C31 C32 C33 118.4(3)
F30 C31 C32 C33 -123.8(3)
O12 C32 C33 C34 -1.2(5)
C31 C32 C33 C34 179.0(3)
Tb1 O13 C34 C33 1.6(5)
Tb1 O13 C34 C35 -179.4(2)
C32 C33 C34 O13 -0.5(5)
C32 C33 C34 C35 -179.4(3)
O13 C34 C35 F25 -77.2(4)
C33 C34 C35 F25 101.8(4)
O13 C34 C35 F27 41.6(4)
C33 C34 C35 F27 -139.3(3)
O13 C34 C35 F26 161.6(3)
C33 C34 C35 F26 -19.3(5)
Tb1 O11 C37 C38 12.1(5)
Tb1 O11 C37 C36 -165.9(2)
F23 C36 C37 O11 88.4(4)
F22 C36 C37 O11 -30.7(4)
F24 C36 C37 O11 -150.5(3)
F23 C36 C37 C38 -89.7(4)
F22 C36 C37 C38 151.2(3)
F24 C36 C37 C38 31.3(5)
O11 C37 C38 C39 3.9(5)
C36 C37 C38 C39 -178.3(3)
Tb1 O10 C39 C38 -18.7(5)
Tb1 O10 C39 C40 162.1(2)
C37 C38 C39 O10 -0.1(5)
C37 C38 C39 C40 179.1(3)
O10 C39 C40 F20 -174.2(3)
C38 C39 C40 F20 6.5(4)
O10 C39 C40 F21 -53.4(4)
C38 C39 C40 F21 127.3(3)
O10 C39 C40 F19 64.6(4)
C38 C39 C40 F19 -114.7(3)
C43 O16 C42 C41 171.0(3)
C42 O16 C43 C48 8.6(5)
C42 O16 C43 C44 -171.4(3)
O16 C43 C44 C45 178.9(3)
C48 C43 C44 C45 -1.0(5)
C43 C44 C45 C46 0.4(5)
C44 C45 C46 C47 0.3(5)
C44 C45 C46 C49 -179.2(3)
C45 C46 C47 C48 -0.3(5)
C49 C46 C47 C48 179.2(3)
O16 C43 C48 C47 -178.9(3)
C44 C43 C48 C47 1.0(5)
C46 C47 C48 C43 -0.4(5)
O14 N3 C49 N4 178.5(3)
C53 N3 C49 N4 -10.9(3)
O14 N3 C49 C46 -3.8(5)
C53 N3 C49 C46 166.8(3)
O15 N4 C49 N3 176.2(3)
C50 N4 C49 N3 -9.9(3)
O15 N4 C49 C46 -1.5(5)
C50 N4 C49 C46 172.3(3)
C47 C46 C49 N3 155.1(3)
C45 C46 C49 N3 -25.4(5)
C47 C46 C49 N4 -27.6(5)
C45 C46 C49 N4 151.9(3)
O15 N4 C50 C51 -39.1(4)
C49 N4 C50 C51 146.8(3)
O15 N4 C50 C52 81.9(4)
C49 N4 C50 C52 -92.3(3)
O15 N4 C50 C53 -161.1(3)
C49 N4 C50 C53 24.7(3)
O14 N3 C53 C55 -41.2(4)
C49 N3 C53 C55 147.6(3)
O14 N3 C53 C54 78.7(3)
C49 N3 C53 C54 -92.5(3)
O14 N3 C53 C50 -163.3(2)
C49 N3 C53 C50 25.5(3)
N4 C50 C53 N3 -27.2(3)
C51 C50 C53 N3 -144.8(3)
C52 C50 C53 N3 85.0(3)
N4 C50 C53 C55 -145.7(3)
C51 C50 C53 C55 96.7(4)
C52 C50 C53 C55 -33.6(4)
N4 C50 C53 C54 85.1(3)
C51 C50 C53 C54 -32.5(4)
C52 C50 C53 C54 -162.8(3)
Cu2 O18 C57 C58 -0.4(4)
Cu2 O18 C57 C56 177.67(18)
F36 C56 C57 O18 -72.6(3)
F35 C56 C57 O18 46.9(4)
F34 C56 C57 O18 167.4(2)
F36 C56 C57 C58 105.7(3)
F35 C56 C57 C58 -134.8(3)
F34 C56 C57 C58 -14.3(4)
O18 C57 C58 C59 3.3(5)
C56 C57 C58 C59 -174.7(3)
Cu2 O17 C59 C58 -4.3(4)
Cu2 O17 C59 C60 175.76(18)
C57 C58 C59 O17 -0.6(5)
C57 C58 C59 C60 179.3(3)
O17 C59 C60 F33 59.7(3)
C58 C59 C60 F33 -120.2(3)
O17 C59 C60 F31 -179.2(2)
C58 C59 C60 F31 0.9(4)
O17 C59 C60 F32 -59.0(3)
C58 C59 C60 F32 121.0(3)
Cu2 O20 C62 C63 5.1(4)
Cu2 O20 C62 C61 -174.68(18)
F41 C61 C62 O20 -179.5(3)
F40 C61 C62 O20 59.4(3)
F42 C61 C62 O20 -59.2(4)
F41 C61 C62 C63 0.7(4)
F40 C61 C62 C63 -120.4(3)
F42 C61 C62 C63 120.9(3)
O20 C62 C63 C64 3.3(5)
C61 C62 C63 C64 -176.9(3)
Cu2 O19 C64 C63 -13.4(4)
Cu2 O19 C64 C65 165.18(19)
C62 C63 C64 O19 1.5(5)
C62 C63 C64 C65 -177.1(3)
O19 C64 C65 F38 28.3(4)
C63 C64 C65 F38 -153.0(3)
O19 C64 C65 F37 -91.4(3)
C63 C64 C65 F37 87.3(3)
O19 C64 C65 F39 149.4(3)
C63 C64 C65 F39 -31.9(4)
C68 O23 C67 C66 177.3(3)
C67 O23 C68 C69 4.8(5)
C67 O23 C68 C73 -175.2(3)
O23 C68 C69 C70 -179.4(3)
C73 C68 C69 C70 0.6(5)
C68 C69 C70 C71 1.2(5)
C69 C70 C71 C72 -2.0(4)
C69 C70 C71 C74 178.7(3)
C70 C71 C72 C73 1.0(4)
C74 C71 C72 C73 -179.7(3)
C71 C72 C73 C68 0.8(5)
O23 C68 C73 C72 178.4(3)
C69 C68 C73 C72 -1.6(5)
O22 N6 C74 N5 -178.4(2)
C76 N6 C74 N5 11.6(3)
O22 N6 C74 C71 2.4(4)
C76 N6 C74 C71 -167.6(3)
O21 N5 C74 N6 -179.6(2)
C80 N5 C74 N6 8.4(3)
O21 N5 C74 C71 -0.4(4)
C80 N5 C74 C71 -172.4(3)
C70 C71 C74 N6 -150.6(3)
C72 C71 C74 N6 30.1(4)
C70 C71 C74 N5 30.3(4)
C72 C71 C74 N5 -148.9(3)
O22 N6 C76 C75 42.4(3)
C74 N6 C76 C75 -147.0(3)
O22 N6 C76 C77 -77.8(3)
C74 N6 C76 C77 92.8(3)
O22 N6 C76 C80 164.2(2)
C74 N6 C76 C80 -25.2(3)
O21 N5 C80 C78 43.0(3)
C74 N5 C80 C78 -144.6(3)
O21 N5 C80 C79 -77.3(3)
C74 N5 C80 C79 95.1(3)
O21 N5 C80 C76 164.4(2)
C74 N5 C80 C76 -23.2(3)
N6 C76 C80 N5 26.3(2)
C75 C76 C80 N5 144.5(2)
C77 C76 C80 N5 -86.2(3)
N6 C76 C80 C78 143.9(2)
C75 C76 C80 C78 -97.8(3)
C77 C76 C80 C78 31.4(4)
N6 C76 C80 C79 -86.7(3)
C75 C76 C80 C79 31.5(4)
C77 C76 C80 C79 160.8(3)
Tb2 O29 C82 C83 16.0(5)
Tb2 O29 C82 C81 -165.1(2)
F46A C81 C82 O29 74.8(5)
F47B C81 C82 O29 161.4(5)
F48A C81 C82 O29 -54.4(5)
F48B C81 C82 O29 -72.0(5)
F47A C81 C82 O29 -163.9(4)
F58 C81 C82 O29 37.1(5)
F46A C81 C82 C83 -106.2(5)
F47B C81 C82 C83 -19.6(6)
F48A C81 C82 C83 124.6(5)
F48B C81 C82 C83 107.0(5)
F47A C81 C82 C83 15.1(5)
F58 C81 C82 C83 -144.0(4)
O29 C82 C83 C84 -0.8(6)
C81 C82 C83 C84 -179.6(3)
Tb2 O28 C84 C83 -7.7(5)
Tb2 O28 C84 C85 170.7(2)
C82 C83 C84 O28 -3.8(6)
C82 C83 C84 C85 177.9(3)
O28 C84 C85 F45 -77.7(4)
C83 C84 C85 F45 100.8(4)
O28 C84 C85 F44 159.6(3)
C83 C84 C85 F44 -21.9(5)
O28 C84 C85 F43 40.3(4)
C83 C84 C85 F43 -141.1(4)
Tb2 O26 C87 C88 -4.7(5)
Tb2 O26 C87 C86 175.0(2)
F52B C86 C87 O26 -173.9(5)
F54B C86 C87 O26 57.5(5)
F53B C86 C87 O26 -59.3(5)
F53A C86 C87 O26 -38.0(6)
F54A C86 C87 O26 78.3(4)
F52A C86 C87 O26 -169.9(5)
F52B C86 C87 C88 5.9(6)
F54B C86 C87 C88 -122.7(5)
F53B C86 C87 C88 120.5(5)
F53A C86 C87 C88 141.8(5)
F54A C86 C87 C88 -101.9(4)
F52A C86 C87 C88 9.9(6)
O26 C87 C88 C89 -1.5(5)
C86 C87 C88 C89 178.7(3)
Tb2 O27 C89 C88 11.1(5)
Tb2 O27 C89 C90 -165.89(19)
C87 C88 C89 O27 -1.7(5)
C87 C88 C89 C90 175.1(3)
O27 C89 C90 F50 -166.3(3)
C88 C89 C90 F50 16.4(4)
O27 C89 C90 F49 -44.2(4)
C88 C89 C90 F49 138.5(3)
O27 C89 C90 F51 73.8(3)
C88 C89 C90 F51 -103.5(3)
Tb2 O25 C92 C93 -9.6(5)
Tb2 O25 C92 C91 167.5(2)
F59 C91 C92 O25 149.6(3)
F1 C91 C92 O25 29.0(4)
F60 C91 C92 O25 -88.2(3)
F59 C91 C92 C93 -33.0(4)
F1 C91 C92 C93 -153.6(3)
F60 C91 C92 C93 89.2(4)
O25 C92 C93 C94 -2.0(5)
C91 C92 C93 C94 -179.0(3)
Tb2 O24 C94 C93 14.5(5)
Tb2 O24 C94 C95 -165.7(2)
C92 C93 C94 O24 -0.7(5)
C92 C93 C94 C95 179.5(3)
O24 C94 C95 F55 175.4(3)
C93 C94 C95 F55 -4.8(5)
O24 C94 C95 F57 54.6(4)
C93 C94 C95 F57 -125.7(3)
O24 C94 C95 F56 -63.1(4)
C93 C94 C95 F56 116.7(3)
C98 O32 C97 C96 177.9(3)
C97 O32 C98 C103 -6.9(4)
C97 O32 C98 C99 173.0(3)
O32 C98 C99 C100 -178.9(3)
C103 C98 C99 C100 1.0(5)
C98 C99 C100 C101 -0.5(5)
C99 C100 C101 C102 -0.7(5)
C99 C100 C101 C104 177.2(3)
C100 C101 C102 C103 1.3(4)
C104 C101 C102 C103 -176.6(3)
C101 C102 C103 C98 -0.8(5)
O32 C98 C103 C102 179.5(3)
C99 C98 C103 C102 -0.4(5)
O30 N7 C104 N8 -179.1(3)
C110 N7 C104 N8 10.7(4)
O30 N7 C104 C101 4.3(5)
C110 N7 C104 C101 -165.9(3)
O31 N8 C104 N7 -177.6(3)
C107 N8 C104 N7 5.6(4)
O31 N8 C104 C101 -0.9(5)
C107 N8 C104 C101 -177.7(3)
C102 C101 C104 N7 -157.3(3)
C100 C101 C104 N7 24.9(5)
C102 C101 C104 N8 26.7(5)
C100 C101 C104 N8 -151.1(3)
O31 N8 C107 C105 35.3(5)
C104 N8 C107 C105 -147.6(3)
O31 N8 C107 C110 164.7(3)
C104 N8 C107 C110 -18.3(4)
O31 N8 C107 C106 -81.7(4)
C104 N8 C107 C106 95.4(3)
O30 N7 C110 C109 39.6(4)
C104 N7 C110 C109 -149.5(3)
O30 N7 C110 C107 167.6(3)
C104 N7 C110 C107 -21.5(4)
O30 N7 C110 C108 -78.4(3)
C104 N7 C110 C108 92.5(3)
C105 C107 C110 C109 -91.1(5)
N8 C107 C110 C109 144.9(3)
C106 C107 C110 C109 34.7(5)
C105 C107 C110 N7 145.7(4)
N8 C107 C110 N7 21.7(3)
C106 C107 C110 N7 -88.5(3)
C105 C107 C110 C108 36.1(5)
N8 C107 C110 C108 -87.9(3)
C106 C107 C110 C108 161.9(3)

loop_
_platon_squeeze_void_nr
_platon_squeeze_void_average_x
_platon_squeeze_void_average_y
_platon_squeeze_void_average_z
_platon_squeeze_void_volume
_platon_squeeze_void_count_electrons
1 0.000 0.000 0.000 578.5 119.7
2 0.000 0.500 0.500 578.5 119.3
3 0.160 0.557 0.154 53.4 -2.4
4 0.160 0.943 0.654 53.4 -2.4
5 0.348 0.307 0.335 10.1 0.1
6 0.348 0.193 0.835 10.1 0.1
7 0.411 0.113 0.355 22.0 -0.3
8 0.411 0.387 0.855 22.0 -0.3
9 0.588 0.613 0.144 22.0 -0.4
10 0.588 0.887 0.644 22.0 -0.5
11 0.652 0.807 0.165 10.1 0.1
12 0.652 0.693 0.665 10.1 0.1
13 0.840 0.057 0.346 53.5 -2.4
14 0.840 0.443 0.846 53.5 -2.5
